data_7712076
loop_
_publ_author_name
'Tarakanov, Pavel A.'
'Simakov, Anton O.'
'Pushkarev, Victor E.'
'Konev, Dmitry V.'
'Goncharova, Olga A.'
'Slesarenko, Nikita A.'
'Tarakanova, Ekaterina N.'
'Nefedov, Sergey E.'
'Stuzhin, Pavel A.'

_publ_section_title
;
 Electronic and steric effects controlling monomer-dimer self-assembly in
 6<i>H</i>-1,4-diazepinoporphyrazines: an experimental and theoretical
 study.
;
_journal_issue 7
_journal_name_full 'Dalton transactions (Cambridge, England : 2003)'
_journal_page_first 2124
_journal_page_last 2134
_journal_paper_doi 10.1039/d2dt03371b
_journal_volume 52
_journal_year 2023
_chemical_formula_sum 'C108 H112 N16 Ni O0'
_chemical_formula_weight 1692.84
_space_group_crystal_system triclinic
_space_group_IT_number 2
_space_group_name_Hall '-P 1'
_space_group_name_H-M_alt 'P -1'
_atom_sites_solution_hydrogens geom
_audit_creation_method SHELXL-2018/3
_audit_update_record
;
2021-08-28 deposited with the CCDC.	2023-01-09 downloaded from the CCDC.
;
_cell_angle_alpha 92.735(2)
_cell_angle_beta 97.846(2)
_cell_angle_gamma 102.021(2)
_cell_formula_units_Z 4
_cell_length_a 14.534(2)
_cell_length_b 25.961(4)
_cell_length_c 32.780(5)
_cell_measurement_reflns_used 3621
_cell_measurement_temperature 150(2)
_cell_measurement_theta_max 9.86
_cell_measurement_theta_min 2.24
_cell_volume 11947(3)
_computing_structure_refinement 'SHELXL-2018/3 (Sheldrick, 2018)'
_diffrn_ambient_temperature 150(2)
_diffrn_measured_fraction_theta_full 0.997
_diffrn_measured_fraction_theta_max 0.997
_diffrn_measurement_device_type 'Bruker APEX-II CCD'
_diffrn_measurement_method '\f and \w scans'
_diffrn_radiation_type MoK\a
_diffrn_radiation_wavelength 0.71073
_diffrn_reflns_av_R_equivalents 0.2063
_diffrn_reflns_av_unetI/netI 0.3530
_diffrn_reflns_Laue_measured_fraction_full 0.997
_diffrn_reflns_Laue_measured_fraction_max 0.997
_diffrn_reflns_limit_h_max 17
_diffrn_reflns_limit_h_min -17
_diffrn_reflns_limit_k_max 30
_diffrn_reflns_limit_k_min -30
_diffrn_reflns_limit_l_max 38
_diffrn_reflns_limit_l_min -38
_diffrn_reflns_number 97571
_diffrn_reflns_point_group_measured_fraction_full 0.997
_diffrn_reflns_point_group_measured_fraction_max 0.997
_diffrn_reflns_theta_full 25.000
_diffrn_reflns_theta_max 25.000
_diffrn_reflns_theta_min 2.200
_exptl_absorpt_coefficient_mu 0.207
_exptl_crystal_colour green
_exptl_crystal_density_diffrn 0.941
_exptl_crystal_description prizm
_exptl_crystal_F_000 3600
_exptl_crystal_size_max 0.140
_exptl_crystal_size_mid 0.120
_exptl_crystal_size_min 0.100
_refine_diff_density_max 0.840
_refine_diff_density_min -0.715
_refine_diff_density_rms 0.077
_refine_ls_extinction_method none
_refine_ls_goodness_of_fit_ref 1.049
_refine_ls_hydrogen_treatment constr
_refine_ls_matrix_type full
_refine_ls_number_parameters 1888
_refine_ls_number_reflns 41984
_refine_ls_number_restraints 46
_refine_ls_restrained_S_all 1.048
_refine_ls_R_factor_all 0.3015
_refine_ls_R_factor_gt 0.1267
_refine_ls_shift/su_max 0.001
_refine_ls_shift/su_mean 0.000
_refine_ls_structure_factor_coef Fsqd
_refine_ls_weighting_details 'w=1/[\s^2^(Fo^2^)+(0.1150P)^2^] where P=(Fo^2^+2Fc^2^)/3'
_refine_ls_weighting_scheme calc
_refine_ls_wR_factor_gt 0.2819
_refine_ls_wR_factor_ref 0.3479
_reflns_Friedel_coverage 0.000
_reflns_number_gt 11220
_reflns_number_total 41984
_reflns_threshold_expression 'I > 2\s(I)'
_cod_data_source_file d2dt03371b2.cif
_cod_data_source_block nidiaz
_cod_depositor_comments 'Adding full bibliography for 7712076.cif.'
_cod_database_code 7712076
_shelx_shelxl_version_number 2018/3
_shelx_space_group_comment
;
The symmetry employed for this shelxl refinement is uniquely defined
by the following loop, which should always be used as a source of
symmetry information in preference to the above space-group names.
They are only intended as comments.
;
_shelx_estimated_absorpt_t_min 0.972
_shelx_estimated_absorpt_t_max 0.980

loop_
_space_group_symop_operation_xyz
'x, y, z'
'-x, -y, -z'

loop_
_atom_site_label
_atom_site_type_symbol
_atom_site_fract_x
_atom_site_fract_y
_atom_site_fract_z
_atom_site_U_iso_or_equiv
_atom_site_adp_type
_atom_site_occupancy
_atom_site_site_symmetry_order
_atom_site_calc_flag
_atom_site_refinement_flags_posn
_atom_site_refinement_flags_adp
_atom_site_refinement_flags_occupancy
_atom_site_disorder_assembly
_atom_site_disorder_group
Ni1 Ni -0.26538(8) 0.10256(4) 0.29489(4) 0.0578(4) Uani 1 1 d . . . . .
Ni2 Ni -0.15658(8) 1.09961(4) 0.21540(4) 0.0555(4) Uani 1 1 d . . . . .
N1 N -0.1482(5) 0.1309(3) 0.3281(2) 0.062(2) Uani 1 1 d . . . . .
N2 N -0.1015(6) 0.0510(3) 0.3508(2) 0.065(2) Uani 1 1 d . . . . .
N3 N -0.2503(5) 0.0336(3) 0.3053(2) 0.055(2) Uani 1 1 d . . . . .
N4 N -0.3937(5) -0.0195(3) 0.2654(2) 0.054(2) Uani 1 1 d . . . . .
N5 N -0.3825(5) 0.0741(3) 0.2630(2) 0.055(2) Uani 1 1 d . . . . .
N6 N -0.4374(5) 0.1535(3) 0.2433(2) 0.060(2) Uani 1 1 d . . . . .
N7 N -0.2831(5) 0.1712(3) 0.2866(2) 0.059(2) Uani 1 1 d . . . . .
N8 N -0.1381(5) 0.2248(3) 0.3250(2) 0.060(2) Uani 1 1 d . . . . .
N9 N 0.0413(6) 0.2371(3) 0.3805(2) 0.059(2) Uani 1 1 d . . . . .
N10 N 0.0635(6) 0.1239(3) 0.3987(2) 0.064(2) Uani 1 1 d . . . . .
N11 N -0.1344(5) -0.0608(3) 0.3567(2) 0.069(2) Uani 1 1 d . . . . .
N12 N -0.3237(5) -0.1092(3) 0.2961(2) 0.070(2) Uani 1 1 d . . . . .
N13 N -0.5747(6) -0.0319(3) 0.2142(2) 0.069(2) Uani 1 1 d . . . . .
N14 N -0.6078(6) 0.0818(3) 0.2015(2) 0.067(2) Uani 1 1 d . . . . .
N15 N -0.4084(5) 0.2676(3) 0.2441(2) 0.066(2) Uani 1 1 d . . . . .
N16 N -0.2126(5) 0.3142(3) 0.2993(2) 0.062(2) Uani 1 1 d . . . . .
N17 N -0.0833(5) 1.1682(2) 0.2324(2) 0.056(2) Uani 1 1 d . . . . .
N18 N 0.0548(5) 1.1489(3) 0.2733(2) 0.057(2) Uani 1 1 d . . . . .
N19 N -0.0617(5) 1.0707(3) 0.2448(2) 0.054(2) Uani 1 1 d . . . . .
N20 N -0.1283(5) 0.9771(3) 0.2305(2) 0.059(2) Uani 1 1 d . . . . .
N21 N -0.2284(5) 1.0318(2) 0.1966(2) 0.054(2) Uani 1 1 d . . . . .
N22 N -0.3615(5) 1.0501(3) 0.1537(2) 0.064(2) Uani 1 1 d . . . . .
N23 N -0.2505(5) 1.1284(2) 0.1845(2) 0.053(2) Uani 1 1 d . . . . .
N24 N -0.1848(5) 1.2219(3) 0.1987(2) 0.0505(19) Uani 1 1 d . . . . .
N25 N -0.0331(5) 1.3110(3) 0.2332(2) 0.064(2) Uani 1 1 d . . . . .
N26 N 0.1214(5) 1.2623(3) 0.2841(2) 0.061(2) Uani 1 1 d . . . . .
N27 N 0.1666(6) 1.0762(3) 0.3060(3) 0.070(2) Uani 1 1 d . . . . .
N28 N 0.0404(5) 0.9633(3) 0.2816(2) 0.071(3) Uani 1 1 d . . . . .
N29 N -0.2682(5) 0.8879(3) 0.1882(2) 0.060(2) Uani 1 1 d . . . . .
N30 N -0.4201(5) 0.9374(3) 0.1344(2) 0.066(2) Uani 1 1 d . . . . .
N31 N -0.4642(6) 1.1221(3) 0.1128(2) 0.070(2) Uani 1 1 d . . . . .
N32 N -0.3494(5) 1.2362(3) 0.1442(2) 0.056(2) Uani 1 1 d . . . . .
C1 C -0.0889(6) 0.1020(4) 0.3501(3) 0.051(2) Uani 1 1 d . . . . .
C2 C -0.1764(6) 0.0203(3) 0.3291(3) 0.047(2) Uani 1 1 d . . . . .
C3 C -0.1886(7) -0.0365(3) 0.3295(3) 0.064(3) Uani 1 1 d . . . . .
C4 C -0.1318(6) -0.1098(4) 0.3456(3) 0.068(3) Uani 1 1 d . . . . .
C5 C -0.0897(7) -0.1401(4) 0.3788(4) 0.076(3) Uani 1 1 d . . . . .
C6 C -0.0489(10) -0.1164(5) 0.4159(4) 0.118(5) Uani 1 1 d . . . . .
H6A H -0.047159 -0.079836 0.421080 0.141 Uiso 1 1 calc R U . . .
C7 C -0.0088(10) -0.1428(5) 0.4473(4) 0.126(5) Uani 1 1 d . . . . .
H7A H 0.020900 -0.123668 0.472736 0.151 Uiso 1 1 calc R U . . .
C8 C -0.0112(9) -0.1944(5) 0.4425(4) 0.099(4) Uani 1 1 d . . . . .
C13 C -0.0510(11) -0.2185(5) 0.4047(4) 0.137(4) Uani 1 1 d . . . . .
H13A H -0.049868 -0.254690 0.399574 0.164 Uiso 1 1 calc R U . . .
C14 C -0.0937(11) -0.1934(5) 0.3728(4) 0.137(4) Uani 1 1 d . . . . .
H14A H -0.124754 -0.212791 0.347652 0.164 Uiso 1 1 calc R U . . .
C15 C -0.1695(7) -0.1339(4) 0.3030(3) 0.083(3) Uani 1 1 d . . . . .
H15A H -0.146378 -0.166640 0.298107 0.099 Uiso 1 1 calc R U . . .
H15B H -0.148354 -0.109049 0.282497 0.099 Uiso 1 1 calc R U . . .
C16 C -0.2777(7) -0.1464(4) 0.2993(3) 0.072(3) Uani 1 1 d . . . . .
C17 C -0.3324(8) -0.2011(4) 0.3000(3) 0.074(3) Uani 1 1 d . . . . .
C18 C -0.2990(8) -0.2464(4) 0.2883(4) 0.113(4) Uani 1 1 d . . . . .
H18A H -0.239960 -0.241914 0.278144 0.136 Uiso 1 1 calc R U . . .
C19 C -0.3502(10) -0.2966(4) 0.2914(4) 0.115(5) Uani 1 1 d . . . . .
H19A H -0.324517 -0.326231 0.284860 0.138 Uiso 1 1 calc R U . . .
C20 C -0.4368(10) -0.3039(5) 0.3036(5) 0.120(5) Uani 1 1 d . . . . .
C22 C -0.3976(9) 1.3641(4) 0.0781(3) 0.099(4) Uani 1 1 d . . . . .
H22A H -0.347294 1.385268 0.066766 0.119 Uiso 1 1 calc R U . . .
C26 C -0.4705(8) -0.2601(5) 0.3135(5) 0.140(6) Uani 1 1 d . . . . .
H26A H -0.531249 -0.264853 0.322181 0.168 Uiso 1 1 calc R U . . .
C27 C -0.4214(9) -0.2108(4) 0.3114(4) 0.108(4) Uani 1 1 d . . . . .
H27A H -0.448774 -0.181817 0.317925 0.129 Uiso 1 1 calc R U . . .
C28 C -0.2739(7) -0.0584(4) 0.3046(3) 0.066(3) Uani 1 1 d . . . . .
C29 C -0.3109(6) -0.0131(3) 0.2883(3) 0.054(2) Uani 1 1 d . . . . .
C30 C -0.4255(6) 0.0218(3) 0.2527(3) 0.050(2) Uani 1 1 d . . . . .
C31 C -0.5153(7) 0.0159(4) 0.2269(3) 0.062(3) Uani 1 1 d . . . . .
C32 C -0.6322(7) -0.0378(4) 0.1801(3) 0.076(3) Uani 1 1 d . . . . .
C33 C -0.7066(11) -0.0860(5) 0.1701(4) 0.142(3) Uani 1 1 d . . . . .
C34 C -0.7232(10) -0.1187(4) 0.1981(4) 0.142(3) Uani 1 1 d . . . . .
H34A H -0.692099 -0.109535 0.225675 0.170 Uiso 1 1 calc R U . . .
C35 C -0.7879(10) -0.1683(4) 0.1877(4) 0.142(3) Uani 1 1 d . . . . .
H35A H -0.791649 -0.193011 0.208169 0.170 Uiso 1 1 calc R U . . .
C36 C -0.8424(11) -0.1825(5) 0.1521(4) 0.142(3) Uani 1 1 d . . . . .
C41 C -0.8244(8) -0.1507(5) 0.1238(4) 0.111(4) Uani 1 1 d . . . . .
H41A H -0.859179 -0.159914 0.096792 0.133 Uiso 1 1 calc R U . . .
C42 C -0.7544(8) -0.1019(5) 0.1310(4) 0.101(4) Uani 1 1 d . . . . .
H42A H -0.741189 -0.080739 0.108795 0.121 Uiso 1 1 calc R U . . .
C43 C -0.6207(7) 0.0074(3) 0.1486(3) 0.076(3) Uani 1 1 d . . . . .
H43A H -0.553387 0.019336 0.144678 0.092 Uiso 1 1 calc R U . . .
H43B H -0.659866 -0.005049 0.121367 0.092 Uiso 1 1 calc R U . . .
C44 C -0.6573(7) 0.0525(4) 0.1705(3) 0.073(3) Uani 1 1 d . . . . .
C45 C -0.7525(7) 0.0624(4) 0.1541(4) 0.067(3) Uani 1 1 d . . . . .
C46 C -0.7907(8) 0.0494(4) 0.1132(4) 0.093(4) Uani 1 1 d . . . . .
H46A H -0.759515 0.031631 0.095166 0.111 Uiso 1 1 calc R U . . .
C47 C -0.8764(9) 0.0632(4) 0.0990(4) 0.104(4) Uani 1 1 d . . . . .
H47A H -0.902340 0.053817 0.070761 0.125 Uiso 1 1 calc R U . . .
C48 C -0.9273(8) 0.0896(5) 0.1227(4) 0.087(3) Uani 1 1 d . . . . .
C53 C -0.8872(9) 0.0990(5) 0.1641(4) 0.114(4) Uani 1 1 d . . . . .
H53A H -0.919747 0.114044 0.183241 0.137 Uiso 1 1 calc R U . . .
C54 C -0.8017(8) 0.0870(4) 0.1776(3) 0.086(4) Uani 1 1 d . . . . .
H54A H -0.774995 0.096733 0.205708 0.103 Uiso 1 1 calc R U . . .
C55 C -0.5299(7) 0.0656(3) 0.2199(3) 0.066(3) Uani 1 1 d . . . . .
C56 C -0.4458(6) 0.1011(4) 0.2436(3) 0.058(3) Uani 1 1 d . . . . .
C57 C -0.3578(6) 0.1854(3) 0.2625(3) 0.051(2) Uani 1 1 d . . . . .
C58 C -0.3414(7) 0.2430(3) 0.2619(3) 0.058(3) Uani 1 1 d . . . . .
C59 C -0.3798(7) 0.3149(4) 0.2321(3) 0.060(3) Uani 1 1 d . . . . .
C60 C -0.4495(8) 0.3481(4) 0.2211(3) 0.064(3) Uani 1 1 d . . . . .
C61 C -0.5401(9) 0.3337(4) 0.2302(4) 0.108(4) Uani 1 1 d . . . . .
H61A H -0.557808 0.301839 0.243038 0.129 Uiso 1 1 calc R U . . .
C62 C -0.6055(8) 0.3640(4) 0.2215(4) 0.106(4) Uani 1 1 d . . . . .
H62A H -0.668591 0.351305 0.226731 0.128 Uiso 1 1 calc R U . . .
C63 C -0.5840(8) 0.4105(4) 0.2059(4) 0.082(3) Uani 1 1 d . . . . .
C68 C -0.4934(9) 0.4255(4) 0.1955(3) 0.093(4) Uani 1 1 d . . . . .
H68A H -0.477221 0.457752 0.182883 0.112 Uiso 1 1 calc R U . . .
C69 C -0.4243(8) 0.3946(4) 0.2029(4) 0.102(4) Uani 1 1 d . . . . .
H69A H -0.362542 0.405535 0.195538 0.122 Uiso 1 1 calc R U . . .
C70 C -0.2737(6) 0.3355(3) 0.2316(3) 0.063(3) Uani 1 1 d . . . . .
H70A H -0.246127 0.307811 0.219219 0.076 Uiso 1 1 calc R U . . .
H70B H -0.263614 0.366542 0.215013 0.076 Uiso 1 1 calc R U . . .
C71 C -0.2271(6) 0.3507(3) 0.2750(3) 0.057(3) Uani 1 1 d . . . . .
C72 C -0.1980(6) 0.4062(4) 0.2917(4) 0.062(3) Uani 1 1 d . . . . .
C73 C -0.2017(8) 0.4480(4) 0.2693(3) 0.086(3) Uani 1 1 d . . . . .
H73A H -0.221936 0.442539 0.240355 0.104 Uiso 1 1 calc R U . . .
C74 C -0.1757(8) 0.4996(4) 0.2884(5) 0.096(4) Uani 1 1 d . . . . .
H74A H -0.179854 0.528046 0.271632 0.116 Uiso 1 1 calc R U . . .
C75 C -0.1461(7) 0.5106(4) 0.3280(4) 0.077(3) Uani 1 1 d . . . . .
C80 C -0.1374(9) 0.4699(5) 0.3509(4) 0.111(4) Uani 1 1 d . . . . .
H80A H -0.113007 0.476469 0.379533 0.133 Uiso 1 1 calc R U . . .
C81 C -0.1645(8) 0.4173(4) 0.3328(4) 0.093(4) Uani 1 1 d . . . . .
H81A H -0.159072 0.388995 0.349640 0.111 Uiso 1 1 calc R U . . .
C82 C -0.2568(6) 0.2627(3) 0.2859(3) 0.051(2) Uani 1 1 d . . . . .
C83 C -0.2212(7) 0.2188(3) 0.3018(3) 0.059(3) Uani 1 1 d . . . . .
C84 C -0.1043(6) 0.1833(4) 0.3383(3) 0.053(2) Uani 1 1 d . . . . .
C85 C -0.0129(6) 0.1902(4) 0.3635(3) 0.058(3) Uani 1 1 d . . . . .
C86 C 0.1315(7) 0.2414(3) 0.3902(3) 0.057(3) Uani 1 1 d . . . . .
C87 C 0.1838(7) 0.2886(4) 0.4175(3) 0.065(3) Uani 1 1 d . . . . .
C88 C 0.1381(9) 0.3236(5) 0.4326(4) 0.112(4) Uani 1 1 d . . . . .
H88A H 0.071803 0.319669 0.423767 0.135 Uiso 1 1 calc R U . . .
C89 C 0.1861(10) 0.3652(5) 0.4608(4) 0.118(5) Uani 1 1 d . . . . .
H89A H 0.150654 0.387454 0.472492 0.142 Uiso 1 1 calc R U . . .
C90 C 0.2819(11) 0.3753(6) 0.4723(4) 0.119(5) Uani 1 1 d . . . . .
C95 C 0.3276(9) 0.3413(6) 0.4547(4) 0.126(5) Uani 1 1 d . . . . .
H95A H 0.394723 0.347063 0.461784 0.152 Uiso 1 1 calc R U . . .
C96 C 0.2824(8) 0.2991(4) 0.4274(3) 0.087(3) Uani 1 1 d . . . . .
H96A H 0.318047 0.277308 0.415386 0.104 Uiso 1 1 calc R U . . .
C97 C 0.1762(7) 0.1973(4) 0.3790(3) 0.074(3) Uani 1 1 d . . . . .
H97A H 0.246179 0.209648 0.382440 0.089 Uiso 1 1 calc R U . . .
H97B H 0.153023 0.183997 0.349859 0.089 Uiso 1 1 calc R U . . .
C98 C 0.1494(7) 0.1529(3) 0.4077(3) 0.061(3) Uani 1 1 d . . . . .
C99 C 0.2099(8) 0.1455(4) 0.4437(4) 0.068(3) Uani 1 1 d . . . . .
C100 C 0.3079(9) 0.1654(4) 0.4491(4) 0.095(4) Uani 1 1 d . . . . .
H10A H 0.335783 0.183060 0.427646 0.114 Uiso 1 1 calc R U . . .
C101 C 0.3652(8) 0.1598(5) 0.4853(4) 0.107(4) Uani 1 1 d . . . . .
H10B H 0.431678 0.174245 0.488488 0.128 Uiso 1 1 calc R U . . .
C102 C 0.3265(10) 0.1335(5) 0.5169(4) 0.100(4) Uani 1 1 d . . . . .
C107 C 0.2314(10) 0.1152(6) 0.5106(4) 0.129(5) Uani 1 1 d . . . . .
H10C H 0.202309 0.097581 0.531841 0.155 Uiso 1 1 calc R U . . .
C108 C 0.1758(9) 0.1208(5) 0.4754(4) 0.102(4) Uani 1 1 d . . . . .
H10D H 0.109325 0.106697 0.472797 0.123 Uiso 1 1 calc R U . . .
C109 C -0.0039(7) 0.1385(3) 0.3708(3) 0.062(3) Uani 1 1 d . . . . .
C110 C -0.1082(6) 1.2149(3) 0.2209(3) 0.050(2) Uani 1 1 d . . . . .
C111 C -0.0327(6) 1.2594(3) 0.2416(3) 0.060(3) Uani 1 1 d . . . . .
C112 C 0.0122(6) 1.3475(4) 0.2613(3) 0.060(3) Uani 1 1 d . . . . .
C113 C 0.0290(6) 1.4034(3) 0.2485(4) 0.058(3) Uani 1 1 d . . . . .
C114 C 0.0202(7) 1.4120(4) 0.2084(4) 0.081(3) Uani 1 1 d . . . . .
H11A H 0.002963 1.382883 0.188159 0.097 Uiso 1 1 calc R U . . .
C115 C 0.0360(8) 1.4635(4) 0.1960(4) 0.096(4) Uani 1 1 d . . . . .
H11B H 0.028701 1.468758 0.167308 0.115 Uiso 1 1 calc R U . . .
C116 C 0.0616(7) 1.5062(4) 0.2239(5) 0.083(3) Uani 1 1 d . . . . .
C117 C 0.0794(7) 1.5628(4) 0.2102(4) 0.094(4) Uani 1 1 d D . . . .
C118 C 0.0062(18) 1.5938(9) 0.2249(10) 0.140(6) Uani 0.5 1 d D . P A 1
H11C H 0.007240 1.625538 0.209744 0.209 Uiso 0.5 1 calc R U P A 1
H11D H 0.023498 1.604139 0.254567 0.209 Uiso 0.5 1 calc R U P A 1
H11E H -0.057856 1.571174 0.219569 0.209 Uiso 0.5 1 calc R U P A 1
C119 C 0.1822(14) 1.5931(9) 0.2303(10) 0.140(6) Uani 0.5 1 d D . P A 1
H11F H 0.194105 1.629242 0.221758 0.209 Uiso 0.5 1 calc R U P A 1
H11G H 0.187084 1.594130 0.260498 0.209 Uiso 0.5 1 calc R U P A 1
H11H H 0.229316 1.574800 0.221307 0.209 Uiso 0.5 1 calc R U P A 1
C120 C 0.078(2) 1.5603(8) 0.1621(7) 0.140(6) Uani 0.5 1 d D . P A 1
H12A H 0.015009 1.562358 0.148334 0.209 Uiso 0.5 1 calc R U P A 1
H12B H 0.093362 1.527039 0.152748 0.209 Uiso 0.5 1 calc R U P A 1
H12C H 0.125729 1.590058 0.155155 0.209 Uiso 0.5 1 calc R U P A 1
C18A C -0.0140(14) 1.5718(9) 0.1900(10) 0.140(6) Uani 0.5 1 d D . P A 2
H18B H -0.050845 1.580465 0.211271 0.209 Uiso 0.5 1 calc R U P A 2
H18C H -0.049375 1.539768 0.173250 0.209 Uiso 0.5 1 calc R U P A 2
H18D H -0.002825 1.601171 0.172296 0.209 Uiso 0.5 1 calc R U P A 2
C19A C 0.119(2) 1.6046(8) 0.2448(7) 0.140(6) Uani 0.5 1 d D . P A 2
H19B H 0.177786 1.597769 0.259613 0.209 Uiso 0.5 1 calc R U P A 2
H19C H 0.072284 1.604163 0.263895 0.209 Uiso 0.5 1 calc R U P A 2
H19D H 0.132005 1.639271 0.233619 0.209 Uiso 0.5 1 calc R U P A 2
C20A C 0.1541(19) 1.5709(9) 0.1825(10) 0.140(6) Uani 0.5 1 d D . P A 2
H20A H 0.210498 1.559521 0.195608 0.209 Uiso 0.5 1 calc R U P A 2
H20B H 0.171308 1.608366 0.177606 0.209 Uiso 0.5 1 calc R U P A 2
H20C H 0.129322 1.549995 0.156100 0.209 Uiso 0.5 1 calc R U P A 2
C121 C 0.0686(7) 1.4990(4) 0.2656(4) 0.086(3) Uani 1 1 d . . . . .
H12D H 0.082930 1.528272 0.285637 0.103 Uiso 1 1 calc R U . . .
C122 C 0.0535(7) 1.4460(4) 0.2775(4) 0.083(3) Uani 1 1 d . . . . .
H12E H 0.060386 1.440027 0.305997 0.100 Uiso 1 1 calc R U . . .
C123 C 0.0470(6) 1.3349(3) 0.3037(3) 0.068(3) Uani 1 1 d . . . . .
H12F H -0.003752 1.309989 0.314410 0.082 Uiso 1 1 calc R U . . .
H12G H 0.065628 1.367524 0.322559 0.082 Uiso 1 1 calc R U . . .
C124 C 0.1332(6) 1.3100(3) 0.3014(3) 0.057(3) Uani 1 1 d . . . . .
C125 C 0.2300(7) 1.3403(4) 0.3175(3) 0.068(3) Uani 1 1 d . . . . .
C126 C 0.2478(8) 1.3895(5) 0.3376(4) 0.111(4) Uani 1 1 d . . . . .
H12H H 0.196599 1.405098 0.342935 0.133 Uiso 1 1 calc R U . . .
C127 C 0.3420(9) 1.4167(4) 0.3502(3) 0.093(4) Uani 1 1 d . . . . .
H12I H 0.354188 1.452237 0.361702 0.112 Uiso 1 1 calc R U . . .
C128 C 0.4161(7) 1.3936(5) 0.3465(3) 0.085(3) Uani 1 1 d . . . . .
C133 C 0.3969(8) 1.3428(5) 0.3286(4) 0.129(5) Uani 1 1 d . . . . .
H13B H 0.447463 1.325657 0.325499 0.155 Uiso 1 1 calc R U . . .
C134 C 0.3054(7) 1.3173(4) 0.3155(4) 0.110(4) Uani 1 1 d . . . . .
H13C H 0.293441 1.281675 0.304285 0.132 Uiso 1 1 calc R U . . .
C135 C 0.0342(7) 1.2383(3) 0.2633(3) 0.056(3) Uani 1 1 d . . . . .
C136 C 0.0034(7) 1.1818(3) 0.2557(3) 0.055(3) Uani 1 1 d . . . . .
C137 C 0.0215(7) 1.0967(3) 0.2670(3) 0.052(2) Uani 1 1 d . . . . .
C138 C 0.0748(8) 1.0608(4) 0.2861(3) 0.070(3) Uani 1 1 d . . . . .
C139 C 0.1919(8) 1.0475(4) 0.3363(4) 0.090(4) Uani 1 1 d . . . . .
C140 C 0.2939(8) 1.0558(4) 0.3523(4) 0.084(3) Uani 1 1 d . . . . .
C141 C 0.3603(8) 1.0737(5) 0.3318(4) 0.124(3) Uani 1 1 d . . . . .
H14C H 0.342415 1.081338 0.304162 0.148 Uiso 1 1 calc R U . . .
C142 C 0.4600(8) 1.0834(5) 0.3471(4) 0.124(3) Uani 1 1 d . . . . .
H14D H 0.505242 1.093807 0.329113 0.148 Uiso 1 1 calc R U . . .
C143 C 0.4899(9) 1.0776(6) 0.3877(5) 0.124(3) Uani 1 1 d . . . . .
C148 C 0.4205(9) 1.0567(5) 0.4090(4) 0.117(4) Uani 1 1 d . . . . .
H14E H 0.438223 1.047803 0.436330 0.141 Uiso 1 1 calc R U . . .
C149 C 0.3218(10) 1.0472(5) 0.3931(4) 0.112(4) Uani 1 1 d . . . . .
H14B H 0.275492 1.034996 0.410326 0.134 Uiso 1 1 calc R U . . .
C150 C 0.1163(8) 1.0039(4) 0.3531(3) 0.094(4) Uani 1 1 d . . . . .
H15C H 0.059806 1.017484 0.358280 0.112 Uiso 1 1 calc R U . . .
H15D H 0.144186 0.990886 0.378854 0.112 Uiso 1 1 calc R U . . .
C151 C 0.0904(7) 0.9590(4) 0.3159(4) 0.089(4) Uani 1 1 d . . . . .
C152 C 0.1250(7) 0.9100(4) 0.3235(3) 0.079(3) Uani 1 1 d D . . . .
C153 C 0.1623(8) 0.8968(4) 0.3598(4) 0.107(4) Uani 1 1 d . . . . .
H15E H 0.167108 0.919361 0.384051 0.129 Uiso 1 1 calc R U . . .
C154 C 0.1943(9) 0.8496(4) 0.3625(4) 0.115(3) Uani 1 1 d . . . . .
H15F H 0.224225 0.842417 0.388539 0.138 Uiso 1 1 calc R U . . .
C155 C 0.1856(9) 0.8150(4) 0.3312(4) 0.115(3) Uani 1 1 d . . . . .
C160 C 0.1410(8) 0.8270(4) 0.2969(4) 0.112(2) Uani 1 1 d . . . . .
H16A H 0.127101 0.801024 0.274243 0.134 Uiso 1 1 calc R U . . .
C161 C 0.1115(9) 0.8742(4) 0.2899(3) 0.112(2) Uani 1 1 d D . . . .
H16B H 0.083643 0.881115 0.263397 0.134 Uiso 1 1 calc R U . . .
C162 C 0.0209(9) 1.0115(4) 0.2745(4) 0.112(2) Uani 1 1 d . . . . .
C163 C -0.0639(10) 1.0160(4) 0.2483(4) 0.112(2) Uani 1 1 d . . . . .
C164 C -0.2046(7) 0.9844(3) 0.2080(3) 0.053(2) Uani 1 1 d . . . . .
C165 C -0.2786(6) 0.9391(3) 0.1875(3) 0.056(3) Uani 1 1 d . . . . .
C166 C -0.3442(7) 0.8520(3) 0.1802(3) 0.062(3) Uani 1 1 d . . . . .
C167 C -0.3365(7) 0.7953(4) 0.1739(3) 0.073(3) Uani 1 1 d . . . . .
C168 C -0.2549(8) 0.7850(4) 0.1623(4) 0.110(4) Uani 1 1 d . . . . .
H16C H -0.206601 0.813479 0.156761 0.132 Uiso 1 1 calc R U . . .
C169 C -0.2418(9) 0.7350(5) 0.1585(5) 0.131(5) Uani 1 1 d . . . . .
H16D H -0.182867 0.729268 0.151887 0.157 Uiso 1 1 calc R U . . .
C170 C -0.3114(10) 0.6922(4) 0.1640(4) 0.108(4) Uani 1 1 d . . . . .
C175 C -0.3932(9) 0.7019(4) 0.1747(4) 0.116(5) Uani 1 1 d . . . . .
H17A H -0.443129 0.673088 0.178086 0.139 Uiso 1 1 calc R U . . .
C176 C -0.4060(8) 0.7537(4) 0.1811(4) 0.106(4) Uani 1 1 d . . . . .
H17B H -0.462345 0.759796 0.190244 0.127 Uiso 1 1 calc R U . . .
C177 C -0.4410(6) 0.8660(3) 0.1790(3) 0.079(3) Uani 1 1 d . . . . .
H17C H -0.490452 0.834083 0.181131 0.094 Uiso 1 1 calc R U . . .
H17D H -0.439905 0.892079 0.202244 0.094 Uiso 1 1 calc R U . . .
C178 C -0.4611(8) 0.8889(4) 0.1386(3) 0.085(2) Uani 1 1 d . . . . .
C179 C -0.5283(8) 0.8601(4) 0.1034(3) 0.085(2) Uani 1 1 d . . . . .
C180 C -0.5838(7) 0.8131(4) 0.1043(3) 0.085(2) Uani 1 1 d . . . . .
H18E H -0.581064 0.796437 0.129458 0.102 Uiso 1 1 calc R U . . .
C181 C -0.6468(9) 0.7863(5) 0.0697(4) 0.122(3) Uani 1 1 d . . . . .
H18F H -0.682767 0.751884 0.072098 0.146 Uiso 1 1 calc R U . . .
C182 C -0.6577(9) 0.8084(5) 0.0331(4) 0.122(3) Uani 1 1 d . . . . .
C187 C -0.6000(11) 0.8552(5) 0.0322(4) 0.163(5) Uani 1 1 d . . . . .
H18G H -0.600474 0.871815 0.007013 0.195 Uiso 1 1 calc R U . . .
C188 C -0.5390(11) 0.8806(5) 0.0670(4) 0.163(5) Uani 1 1 d . . . . .
H18H H -0.502553 0.915001 0.064762 0.195 Uiso 1 1 calc R U . . .
C189 C -0.3455(6) 0.9614(3) 0.1643(3) 0.058(3) Uani 1 1 d . . . . .
C190 C -0.3123(6) 1.0174(3) 0.1715(3) 0.053(2) Uani 1 1 d . . . . .
C191 C -0.3311(6) 1.1024(3) 0.1606(2) 0.049(2) Uani 1 1 d . . . . .
C192 C -0.3877(7) 1.1380(3) 0.1417(3) 0.056(3) Uani 1 1 d . . . . .
C193 C -0.5260(7) 1.1529(3) 0.1085(3) 0.062(3) Uani 1 1 d . . . . .
C194 C -0.5973(8) 1.1426(4) 0.0705(4) 0.074(3) Uani 1 1 d . . . . .
C195 C -0.5872(10) 1.1120(5) 0.0375(4) 0.128(5) Uani 1 1 d . . . . .
H19E H -0.532017 1.097634 0.038330 0.153 Uiso 1 1 calc R U . . .
C196 C -0.6532(11) 1.1016(5) 0.0035(4) 0.147(6) Uani 1 1 d . . . . .
H19F H -0.644814 1.078185 -0.018196 0.177 Uiso 1 1 calc R U . . .
C197 C -0.7315(9) 1.1228(5) -0.0012(4) 0.109(4) Uani 1 1 d . . . . .
C202 C -0.7408(9) 1.1531(6) 0.0313(4) 0.115(5) Uani 1 1 d . . . . .
H20D H -0.795517 1.167998 0.029846 0.138 Uiso 1 1 calc R U . . .
C203 C -0.6758(9) 1.1640(5) 0.0666(4) 0.103(4) Uani 1 1 d . . . . .
H20E H -0.685512 1.186537 0.088558 0.124 Uiso 1 1 calc R U . . .
C204 C -0.5182(6) 1.1963(3) 0.1408(3) 0.068(3) Uani 1 1 d . . . . .
H20F H -0.505580 1.183514 0.168609 0.081 Uiso 1 1 calc R U . . .
H20G H -0.578307 1.208837 0.138676 0.081 Uiso 1 1 calc R U . . .
C205 C -0.4381(7) 1.2401(3) 0.1345(3) 0.058(3) Uani 1 1 d . . . . .
C206 C -0.4553(8) 1.2887(4) 0.1146(3) 0.073(3) Uani 1 1 d . . . . .
C207 C -0.5399(7) 1.3037(4) 0.1117(3) 0.076(3) Uani 1 1 d . . . . .
H20H H -0.591701 1.282191 0.121925 0.091 Uiso 1 1 calc R U . . .
C208 C -0.5522(9) 1.3504(4) 0.0939(4) 0.094(4) Uani 1 1 d . . . . .
H20I H -0.610308 1.361533 0.094639 0.113 Uiso 1 1 calc R U . . .
C209 C -0.4840(10) 1.3796(4) 0.0761(4) 0.097(4) Uani 1 1 d . . . . .
C214 C -0.3824(8) 1.3189(4) 0.0961(3) 0.087(3) Uani 1 1 d . . . . .
H21A H -0.323550 1.308487 0.096067 0.104 Uiso 1 1 calc R U . . .
C215 C -0.3349(6) 1.1875(3) 0.1562(3) 0.053(2) Uani 1 1 d . . . . .
C216 C -0.2488(6) 1.1821(3) 0.1815(2) 0.046(2) Uani 1 1 d . . . . .
C9 C 0.0376(9) -0.2229(5) 0.4766(5) 0.1597(9) Uani 1 1 d D . . . .
C10 C 0.029(2) -0.2016(13) 0.5194(8) 0.1597(9) Uani 0.5 1 d D . P B 1
H10E H -0.038328 -0.208974 0.523051 0.240 Uiso 0.5 1 calc R U P B 1
H10F H 0.054336 -0.163328 0.522575 0.240 Uiso 0.5 1 calc R U P B 1
H10G H 0.064737 -0.218638 0.540123 0.240 Uiso 0.5 1 calc R U P B 1
C10A C -0.015(2) -0.2178(14) 0.5145(10) 0.1597(9) Uani 0.5 1 d . . P B 2
H10H H -0.083398 -0.230040 0.506022 0.240 Uiso 0.5 1 calc R U P B 2
H10I H -0.000737 -0.180714 0.525444 0.240 Uiso 0.5 1 calc R U P B 2
H10J H 0.007280 -0.239323 0.535984 0.240 Uiso 0.5 1 calc R U P B 2
C11 C 0.0128(10) -0.2823(5) 0.4675(4) 0.1597(9) Uani 1 1 d D . . . .
H11I H 0.029674 -0.291341 0.440583 0.240 Uiso 1 1 calc R U . . .
H11J H -0.055659 -0.295349 0.467206 0.240 Uiso 1 1 calc R U . . .
H11K H 0.048198 -0.298617 0.489008 0.240 Uiso 1 1 calc R U . . .
C12 C 0.1449(10) -0.2055(5) 0.4814(5) 0.1597(9) Uani 1 1 d D . . . .
H12J H 0.164456 -0.199951 0.454209 0.240 Uiso 1 1 calc R U . . .
H12K H 0.173998 -0.232885 0.494035 0.240 Uiso 1 1 calc R U . . .
H12L H 0.165770 -0.172463 0.499096 0.240 Uiso 1 1 calc R U . . .
C21 C -0.4907(10) -0.3628(6) 0.3107(5) 0.1597(9) Uani 1 1 d D . . . .
C23 C -0.472(2) -0.3680(11) 0.3571(7) 0.1597(9) Uani 0.5 1 d D . P C 1
H23A H -0.407298 -0.348843 0.368258 0.240 Uiso 0.5 1 calc R U P C 1
H23B H -0.479148 -0.405374 0.362317 0.240 Uiso 0.5 1 calc R U P C 1
H23C H -0.517831 -0.353043 0.370648 0.240 Uiso 0.5 1 calc R U P C 1
C24 C -0.5794(10) -0.3719(5) 0.2782(5) 0.1597(9) Uani 1 1 d D . . D 1
H24A H -0.562082 -0.358077 0.252351 0.240 Uiso 1 1 calc R U . D 1
H24B H -0.625835 -0.353604 0.287953 0.240 Uiso 1 1 calc R U . D 1
H24C H -0.607354 -0.409833 0.273446 0.240 Uiso 1 1 calc R U . D 1
C23A C -0.581(2) -0.3670(11) 0.3249(10) 0.1597(9) Uani 0.5 1 d . . P C 2
H23D H -0.587060 -0.331877 0.334944 0.240 Uiso 0.5 1 calc R U P C 2
H23E H -0.632088 -0.381383 0.302155 0.240 Uiso 0.5 1 calc R U P C 2
H23F H -0.584550 -0.390450 0.347480 0.240 Uiso 0.5 1 calc R U P C 2
C25 C -0.4428(10) -0.4036(5) 0.2922(4) 0.1597(9) Uani 1 1 d D . . . .
H25A H -0.373554 -0.391557 0.298772 0.240 Uiso 1 1 calc R U . . .
H25B H -0.461541 -0.407867 0.262172 0.240 Uiso 1 1 calc R U . . .
H25C H -0.462585 -0.437530 0.303852 0.240 Uiso 1 1 calc R U . . .
C37 C -0.9139(10) -0.2346(6) 0.1416(4) 0.1597(9) Uani 1 1 d D . . . .
C38 C -0.9550(10) -0.2525(6) 0.1787(4) 0.1597(9) Uani 1 1 d D . . . .
H38A H -1.003294 -0.285277 0.171199 0.240 Uiso 1 1 calc R U . . .
H38B H -0.984496 -0.225230 0.189744 0.240 Uiso 1 1 calc R U . . .
H38C H -0.904604 -0.258842 0.199633 0.240 Uiso 1 1 calc R U . . .
C39 C -0.8651(10) -0.2760(5) 0.1287(4) 0.1597(9) Uani 1 1 d D . . . .
H39A H -0.908446 -0.310654 0.126949 0.240 Uiso 1 1 calc R U . . .
H39B H -0.808607 -0.275382 0.148921 0.240 Uiso 1 1 calc R U . . .
H39C H -0.845885 -0.269251 0.101538 0.240 Uiso 1 1 calc R U . . .
C40 C -0.9965(10) -0.2313(5) 0.1107(4) 0.1597(9) Uani 1 1 d D . . . .
H40A H -1.036293 -0.266763 0.103140 0.240 Uiso 1 1 calc R U . . .
H40B H -0.974019 -0.216318 0.086085 0.240 Uiso 1 1 calc R U . . .
H40C H -1.033925 -0.208682 0.122567 0.240 Uiso 1 1 calc R U . . .
C49 C -1.0210(11) 0.1040(5) 0.1049(4) 0.1597(9) Uani 1 1 d D . . . .
C50 C -1.0288(10) 0.1564(5) 0.1242(4) 0.1597(9) Uani 1 1 d D . . . .
H50A H -0.972642 0.183395 0.120867 0.240 Uiso 1 1 calc R U . . .
H50B H -1.032596 0.153672 0.153611 0.240 Uiso 1 1 calc R U . . .
H50C H -1.086143 0.166346 0.110508 0.240 Uiso 1 1 calc R U . . .
C51 C -1.0305(10) 0.1040(5) 0.0585(4) 0.1597(9) Uani 1 1 d D . . . .
H51A H -0.978246 0.130500 0.051014 0.240 Uiso 1 1 calc R U . . .
H51B H -1.091398 0.112607 0.047778 0.240 Uiso 1 1 calc R U . . .
H51C H -1.028229 0.069040 0.046685 0.240 Uiso 1 1 calc R U . . .
C52 C -1.1010(10) 0.0610(5) 0.1138(4) 0.1597(9) Uani 1 1 d D . . . .
H52A H -1.096040 0.027185 0.100647 0.240 Uiso 1 1 calc R U . . .
H52B H -1.162083 0.069167 0.102789 0.240 Uiso 1 1 calc R U . . .
H52C H -1.097107 0.058664 0.143701 0.240 Uiso 1 1 calc R U . . .
C64 C -0.6593(12) 0.4463(6) 0.1984(6) 0.1597(9) Uani 1 1 d . . . . .
C65 C -0.6129(10) 0.5009(5) 0.1822(4) 0.1597(9) Uani 1 1 d . . . . .
H65A H -0.562048 0.520586 0.203406 0.240 Uiso 1 1 calc R U . . .
H65B H -0.661645 0.521623 0.176122 0.240 Uiso 1 1 calc R U . . .
H65C H -0.586474 0.494222 0.156993 0.240 Uiso 1 1 calc R U . . .
C66 C -0.6921(10) 0.4581(5) 0.2385(5) 0.1597(9) Uani 1 1 d . . . . .
H66A H -0.636833 0.473750 0.259184 0.240 Uiso 1 1 calc R U . . .
H66B H -0.726568 0.425293 0.247866 0.240 Uiso 1 1 calc R U . . .
H66C H -0.734278 0.482939 0.234565 0.240 Uiso 1 1 calc R U . . .
C67 C -0.7343(10) 0.4206(5) 0.1660(4) 0.1597(9) Uani 1 1 d . . . . .
H67A H -0.706746 0.412164 0.141480 0.240 Uiso 1 1 calc R U . . .
H67B H -0.777789 0.444139 0.159059 0.240 Uiso 1 1 calc R U . . .
H67C H -0.769424 0.387902 0.175325 0.240 Uiso 1 1 calc R U . . .
C76 C -0.1203(12) 0.5688(6) 0.3471(5) 0.1597(9) Uani 1 1 d . . . . .
C77 C -0.1354(10) 0.6092(5) 0.3200(4) 0.1597(9) Uani 1 1 d . . . . .
H77A H -0.114501 0.601704 0.293553 0.240 Uiso 1 1 calc R U . . .
H77B H -0.098832 0.643623 0.332630 0.240 Uiso 1 1 calc R U . . .
H77C H -0.203242 0.609754 0.315242 0.240 Uiso 1 1 calc R U . . .
C78 C -0.1849(11) 0.5728(5) 0.3776(5) 0.1597(9) Uani 1 1 d . . . . .
H78A H -0.250928 0.559493 0.364467 0.240 Uiso 1 1 calc R U . . .
H78B H -0.176295 0.609899 0.387809 0.240 Uiso 1 1 calc R U . . .
H78C H -0.170463 0.551873 0.400759 0.240 Uiso 1 1 calc R U . . .
C79 C -0.0200(10) 0.5823(5) 0.3659(5) 0.1597(9) Uani 1 1 d . . . . .
H79A H 0.013011 0.556096 0.355903 0.240 Uiso 1 1 calc R U . . .
H79B H -0.015630 0.582595 0.396052 0.240 Uiso 1 1 calc R U . . .
H79C H 0.009599 0.617369 0.358442 0.240 Uiso 1 1 calc R U . . .
C91 C 0.3325(11) 0.4196(6) 0.5036(5) 0.1597(9) Uani 1 1 d D . . . .
C92 C 0.355(2) 0.4690(10) 0.4798(9) 0.1597(9) Uani 0.5 1 d D . P E 1
H92A H 0.417108 0.490655 0.491890 0.240 Uiso 0.5 1 calc R U P E 1
H92B H 0.305842 0.489482 0.481388 0.240 Uiso 0.5 1 calc R U P E 1
H92C H 0.356096 0.458362 0.450784 0.240 Uiso 0.5 1 calc R U P E 1
C93 C 0.2644(19) 0.4422(12) 0.5276(9) 0.1597(9) Uani 0.5 1 d D . P E 1
H93A H 0.296500 0.455048 0.555604 0.240 Uiso 0.5 1 calc R U P E 1
H93B H 0.207890 0.414575 0.529102 0.240 Uiso 0.5 1 calc R U P E 1
H93C H 0.245172 0.471554 0.513411 0.240 Uiso 0.5 1 calc R U P E 1
C94 C 0.4223(19) 0.4106(12) 0.5302(9) 0.1597(9) Uani 0.5 1 d D . P E 1
H94A H 0.459167 0.444328 0.544062 0.240 Uiso 0.5 1 calc R U P E 1
H94B H 0.461101 0.395610 0.512619 0.240 Uiso 0.5 1 calc R U P E 1
H94C H 0.404113 0.386031 0.551019 0.240 Uiso 0.5 1 calc R U P E 1
C92A C 0.296(2) 0.4652(12) 0.4989(11) 0.1597(9) Uani 0.5 1 d . . P E 2
H92D H 0.304470 0.477892 0.471719 0.240 Uiso 0.5 1 calc R U P E 2
H92E H 0.227826 0.456857 0.501163 0.240 Uiso 0.5 1 calc R U P E 2
H92F H 0.329420 0.492602 0.520511 0.240 Uiso 0.5 1 calc R U P E 2
C93A C 0.318(2) 0.4029(12) 0.5439(9) 0.1597(9) Uani 0.5 1 d . . P E 2
H93D H 0.340593 0.370404 0.548202 0.240 Uiso 0.5 1 calc R U P E 2
H93E H 0.249599 0.396425 0.545947 0.240 Uiso 0.5 1 calc R U P E 2
H93F H 0.352622 0.430676 0.565049 0.240 Uiso 0.5 1 calc R U P E 2
C94A C 0.443(2) 0.4322(12) 0.5025(10) 0.1597(9) Uani 0.5 1 d . . P E 2
H94D H 0.465926 0.399342 0.503293 0.240 Uiso 0.5 1 calc R U P E 2
H94E H 0.475394 0.456259 0.526514 0.240 Uiso 0.5 1 calc R U P E 2
H94F H 0.455786 0.448876 0.477121 0.240 Uiso 0.5 1 calc R U P E 2
C103 C 0.3878(10) 0.1293(5) 0.5581(5) 0.1597(9) Uani 1 1 d D . . . .
C104 C 0.4615(10) 0.1010(5) 0.5483(4) 0.1597(9) Uani 1 1 d D . . . .
H10K H 0.494555 0.118484 0.526897 0.240 Uiso 1 1 calc R U . . .
H10L H 0.431452 0.064369 0.538288 0.240 Uiso 1 1 calc R U . . .
H10M H 0.507387 0.101366 0.573235 0.240 Uiso 1 1 calc R U . . .
C105 C 0.3387(10) 0.1044(5) 0.5912(4) 0.1597(9) Uani 1 1 d D . . . .
H10N H 0.302648 0.128296 0.602371 0.240 Uiso 1 1 calc R U . . .
H10O H 0.385928 0.097209 0.613316 0.240 Uiso 1 1 calc R U . . .
H10P H 0.295152 0.071163 0.579897 0.240 Uiso 1 1 calc R U . . .
C106 C 0.4441(10) 0.1822(5) 0.5747(4) 0.1597(9) Uani 1 1 d D . . . .
H10Q H 0.405050 0.208477 0.569766 0.240 Uiso 1 1 calc R U . . .
H10R H 0.500311 0.191238 0.560774 0.240 Uiso 1 1 calc R U . . .
H10S H 0.464346 0.181941 0.604400 0.240 Uiso 1 1 calc R U . . .
C129 C 0.5212(11) 1.4263(5) 0.3595(4) 0.1597(9) Uani 1 1 d D . . . .
C130 C 0.5776(10) 1.3958(5) 0.3868(4) 0.1597(9) Uani 1 1 d D . . . .
H13D H 0.547338 1.387892 0.411425 0.240 Uiso 1 1 calc R U . . .
H13E H 0.579883 1.362661 0.371737 0.240 Uiso 1 1 calc R U . . .
H13F H 0.642371 1.416739 0.395162 0.240 Uiso 1 1 calc R U . . .
C131 C 0.5280(10) 1.4804(5) 0.3795(4) 0.1597(9) Uani 1 1 d D . . . .
H13G H 0.490773 1.499777 0.361197 0.240 Uiso 1 1 calc R U . . .
H13H H 0.594693 1.499407 0.384620 0.240 Uiso 1 1 calc R U . . .
H13I H 0.502922 1.477298 0.405776 0.240 Uiso 1 1 calc R U . . .
C132 C 0.5653(10) 1.4391(5) 0.3215(4) 0.1597(9) Uani 1 1 d D . . . .
H13J H 0.518661 1.449281 0.300665 0.240 Uiso 1 1 calc R U . . .
H13K H 0.585088 1.408053 0.310568 0.240 Uiso 1 1 calc R U . . .
H13L H 0.620821 1.468444 0.328440 0.240 Uiso 1 1 calc R U . . .
C144 C 0.5980(11) 1.0880(5) 0.4056(4) 0.1597(9) Uani 1 1 d D . . . .
C145 C 0.6496(10) 1.1388(5) 0.3932(4) 0.1597(9) Uani 1 1 d D . . . .
H14H H 0.640027 1.138550 0.363012 0.240 Uiso 1 1 calc R U . . .
H14I H 0.717707 1.143708 0.403448 0.240 Uiso 1 1 calc R U . . .
H14J H 0.625409 1.167874 0.404942 0.240 Uiso 1 1 calc R U . . .
C146 C 0.6043(10) 1.0895(5) 0.4511(4) 0.1597(9) Uani 1 1 d D . . . .
H14K H 0.568202 1.056055 0.458875 0.240 Uiso 1 1 calc R U . . .
H14L H 0.577821 1.118700 0.460997 0.240 Uiso 1 1 calc R U . . .
H14M H 0.671090 1.094637 0.463660 0.240 Uiso 1 1 calc R U . . .
C147 C 0.6356(10) 1.0424(5) 0.3919(4) 0.1597(9) Uani 1 1 d D . . . .
H14N H 0.620460 1.036036 0.361793 0.240 Uiso 1 1 calc R U . . .
H14O H 0.606379 1.010933 0.404760 0.240 Uiso 1 1 calc R U . . .
H14P H 0.704730 1.049888 0.400119 0.240 Uiso 1 1 calc R U . . .
C156 C 0.2189(12) 0.7608(6) 0.3365(6) 0.1597(9) Uani 1 1 d . . . . .
C157 C 0.1357(10) 0.7230(6) 0.3440(5) 0.1597(9) Uani 1 1 d . . . . .
H15G H 0.078175 0.734003 0.331732 0.240 Uiso 1 1 calc R U . . .
H15H H 0.136077 0.721471 0.373865 0.240 Uiso 1 1 calc R U . . .
H15I H 0.136454 0.688064 0.331599 0.240 Uiso 1 1 calc R U . . .
C158 C 0.3057(10) 0.7672(5) 0.3670(4) 0.1597(9) Uani 1 1 d . . . . .
H15J H 0.354478 0.796300 0.360196 0.240 Uiso 1 1 calc R U . . .
H15K H 0.329268 0.734440 0.366402 0.240 Uiso 1 1 calc R U . . .
H15L H 0.291060 0.774955 0.394623 0.240 Uiso 1 1 calc R U . . .
C159 C 0.2487(10) 0.7468(5) 0.2982(5) 0.1597(9) Uani 1 1 d . . . . .
H15M H 0.312618 0.739649 0.303696 0.240 Uiso 1 1 calc R U . . .
H15N H 0.249550 0.776096 0.280325 0.240 Uiso 1 1 calc R U . . .
H15O H 0.204160 0.715207 0.284374 0.240 Uiso 1 1 calc R U . . .
C171 C -0.3016(9) 0.6349(6) 0.1600(4) 0.1597(9) Uani 1 1 d D . . . .
C172 C -0.2410(10) 0.6283(5) 0.1293(4) 0.1597(9) Uani 1 1 d D . . . .
H17E H -0.180659 0.654341 0.135938 0.240 Uiso 1 1 calc R U . . .
H17F H -0.272835 0.633568 0.101950 0.240 Uiso 1 1 calc R U . . .
H17G H -0.228643 0.592621 0.129240 0.240 Uiso 1 1 calc R U . . .
C173 C -0.2429(10) 0.6247(5) 0.1970(4) 0.1597(9) Uani 1 1 d D . . . .
H17H H -0.190291 0.655374 0.205335 0.240 Uiso 1 1 calc R U . . .
H17I H -0.217203 0.593528 0.191310 0.240 Uiso 1 1 calc R U . . .
H17J H -0.281467 0.618469 0.219276 0.240 Uiso 1 1 calc R U . . .
C174 C -0.3877(10) 0.5945(5) 0.1590(5) 0.1597(9) Uani 1 1 d D . . . .
H17K H -0.409249 0.595258 0.186065 0.240 Uiso 1 1 calc R U . . .
H17L H -0.374650 0.559700 0.152527 0.240 Uiso 1 1 calc R U . . .
H17M H -0.437360 0.601194 0.137857 0.240 Uiso 1 1 calc R U . . .
C183 C -0.7272(9) 0.7799(5) -0.0036(5) 0.1597(9) Uani 1 1 d D . . . .
C184 C -0.6938(10) 0.7973(5) -0.0436(4) 0.1597(9) Uani 1 1 d D . . . .
H18I H -0.739572 0.778554 -0.067034 0.240 Uiso 1 1 calc R U . . .
H18J H -0.631362 0.789268 -0.044998 0.240 Uiso 1 1 calc R U . . .
H18K H -0.689036 0.835458 -0.044556 0.240 Uiso 1 1 calc R U . . .
C185 C -0.7392(10) 0.7203(5) -0.0048(4) 0.1597(9) Uani 1 1 d D . . . .
H18L H -0.785022 0.703883 -0.028992 0.240 Uiso 1 1 calc R U . . .
H18M H -0.762697 0.707538 0.020364 0.240 Uiso 1 1 calc R U . . .
H18N H -0.677792 0.711042 -0.006456 0.240 Uiso 1 1 calc R U . . .
C186 C -0.8246(10) 0.7922(5) -0.0031(4) 0.1597(9) Uani 1 1 d D . . . .
H18O H -0.860777 0.785486 -0.030978 0.240 Uiso 1 1 calc R U . . .
H18P H -0.817213 0.829429 0.006451 0.240 Uiso 1 1 calc R U . . .
H18Q H -0.858637 0.769748 0.015700 0.240 Uiso 1 1 calc R U . . .
C198 C -0.8081(10) 1.1101(5) -0.0407(5) 0.1597(9) Uani 1 1 d D . . . .
C199 C -0.8844(10) 1.0631(5) -0.0353(4) 0.1597(9) Uani 1 1 d D . . . .
H19G H -0.855411 1.033097 -0.028630 0.240 Uiso 1 1 calc R U . . .
H19H H -0.929681 1.053897 -0.060896 0.240 Uiso 1 1 calc R U . . .
H19I H -0.917826 1.071766 -0.012722 0.240 Uiso 1 1 calc R U . . .
C200 C -0.7639(10) 1.0989(5) -0.0782(5) 0.1597(9) Uani 1 1 d D . . . .
H20J H -0.730969 1.069934 -0.073511 0.240 Uiso 1 1 calc R U . . .
H20K H -0.718154 1.130646 -0.083188 0.240 Uiso 1 1 calc R U . . .
H20L H -0.813679 1.088991 -0.102264 0.240 Uiso 1 1 calc R U . . .
C201 C -0.8527(10) 1.1562(5) -0.0505(4) 0.1597(9) Uani 1 1 d D . . . .
H20M H -0.893645 1.161290 -0.029950 0.240 Uiso 1 1 calc R U . . .
H20N H -0.890941 1.149191 -0.078050 0.240 Uiso 1 1 calc R U . . .
H20O H -0.802724 1.188136 -0.049999 0.240 Uiso 1 1 calc R U . . .
C210 C -0.4972(10) 1.4290(6) 0.0522(5) 0.1597(9) Uani 1 1 d D . . . .
C211 C -0.451(2) 1.4301(13) 0.0137(8) 0.1597(9) Uani 0.5 1 d D . P F 1
H21B H -0.472500 1.395967 -0.002399 0.240 Uiso 0.5 1 calc R U P F 1
H21C H -0.381343 1.437166 0.021545 0.240 Uiso 0.5 1 calc R U P F 1
H21D H -0.467660 1.458083 -0.002886 0.240 Uiso 0.5 1 calc R U P F 1
C212 C -0.6024(15) 1.4244(12) 0.0387(10) 0.1597(9) Uani 0.5 1 d D . P F 1
H21E H -0.624663 1.398034 0.015074 0.240 Uiso 0.5 1 calc R U P F 1
H21F H -0.613720 1.458670 0.030660 0.240 Uiso 0.5 1 calc R U P F 1
H21G H -0.637151 1.413436 0.061546 0.240 Uiso 0.5 1 calc R U P F 1
C213 C -0.467(2) 1.4758(10) 0.0839(8) 0.1597(9) Uani 0.5 1 d D . P F 1
H21H H -0.503120 1.469348 0.106995 0.240 Uiso 0.5 1 calc R U P F 1
H21I H -0.398853 1.480793 0.094141 0.240 Uiso 0.5 1 calc R U P F 1
H21J H -0.479228 1.507540 0.071179 0.240 Uiso 0.5 1 calc R U P F 1
C03A C -0.4099(17) 1.4694(10) 0.0623(10) 0.1597(9) Uani 0.5 1 d D . P F 2
H03A H -0.357128 1.456278 0.053012 0.240 Uiso 0.5 1 calc R U P F 2
H03B H -0.396217 1.477938 0.092298 0.240 Uiso 0.5 1 calc R U P F 2
H03C H -0.417494 1.501232 0.048511 0.240 Uiso 0.5 1 calc R U P F 2
C01A C -0.513(2) 1.4105(12) 0.0086(7) 0.1597(9) Uani 0.5 1 d D . P F 2
H01A H -0.469304 1.387571 0.003797 0.240 Uiso 0.5 1 calc R U P F 2
H01B H -0.501537 1.440937 -0.008025 0.240 Uiso 0.5 1 calc R U P F 2
H01C H -0.578799 1.390704 0.000831 0.240 Uiso 0.5 1 calc R U P F 2
C02A C -0.574(2) 1.4521(12) 0.0638(10) 0.1597(9) Uani 0.5 1 d D . P F 2
H02A H -0.634333 1.425983 0.057375 0.240 Uiso 0.5 1 calc R U P F 2
H02B H -0.577967 1.483121 0.048344 0.240 Uiso 0.5 1 calc R U P F 2
H02C H -0.561386 1.462656 0.093486 0.240 Uiso 0.5 1 calc R U P F 2

loop_
_atom_site_aniso_label
_atom_site_aniso_U_11
_atom_site_aniso_U_22
_atom_site_aniso_U_33
_atom_site_aniso_U_23
_atom_site_aniso_U_13
_atom_site_aniso_U_12
Ni1 0.0546(8) 0.0339(7) 0.0801(9) 0.0081(6) -0.0055(7) 0.0081(6)
Ni2 0.0558(8) 0.0305(7) 0.0754(9) 0.0080(6) -0.0079(6) 0.0095(6)
N1 0.051(5) 0.045(5) 0.088(6) 0.002(4) 0.007(4) 0.013(4)
N2 0.079(6) 0.036(5) 0.084(6) 0.015(4) 0.002(5) 0.029(5)
N3 0.040(4) 0.044(5) 0.075(5) 0.005(4) -0.008(4) 0.006(4)
N4 0.046(5) 0.038(5) 0.074(5) 0.015(4) -0.004(4) 0.007(4)
N5 0.054(5) 0.034(5) 0.081(6) 0.014(4) 0.001(4) 0.019(4)
N6 0.063(5) 0.027(5) 0.082(6) 0.007(4) -0.010(5) 0.007(4)
N7 0.052(5) 0.054(5) 0.072(5) 0.010(4) 0.001(4) 0.019(4)
N8 0.050(5) 0.054(5) 0.074(6) 0.011(4) 0.000(5) 0.013(4)
N9 0.060(6) 0.033(5) 0.069(5) 0.004(4) -0.019(4) -0.007(4)
N10 0.055(5) 0.040(5) 0.092(6) 0.010(4) -0.013(5) 0.015(4)
N11 0.059(5) 0.038(5) 0.108(7) 0.023(4) 0.003(5) 0.008(4)
N12 0.079(6) 0.030(5) 0.093(6) 0.015(4) -0.015(5) 0.010(5)
N13 0.084(6) 0.038(5) 0.077(6) 0.007(4) -0.022(5) 0.014(4)
N14 0.065(6) 0.043(5) 0.080(6) 0.004(4) -0.026(5) 0.006(4)
N15 0.063(5) 0.036(5) 0.093(6) 0.012(4) -0.008(5) 0.010(4)
N16 0.056(5) 0.035(5) 0.097(6) 0.008(4) 0.003(4) 0.020(4)
N17 0.064(5) 0.024(4) 0.076(5) 0.004(4) -0.004(5) 0.009(4)
N18 0.053(5) 0.047(5) 0.067(5) 0.003(4) 0.001(4) 0.006(4)
N19 0.047(5) 0.033(4) 0.079(5) 0.007(4) -0.002(4) 0.006(4)
N20 0.070(5) 0.031(4) 0.069(5) -0.006(4) -0.020(5) 0.015(4)
N21 0.075(6) 0.020(4) 0.064(5) 0.004(3) -0.009(4) 0.019(4)
N22 0.070(5) 0.032(5) 0.086(6) 0.010(4) -0.003(4) 0.013(4)
N23 0.065(5) 0.018(4) 0.073(5) 0.013(4) 0.003(4) 0.006(4)
N24 0.034(4) 0.042(5) 0.067(5) 0.006(4) -0.016(4) 0.004(4)
N25 0.053(5) 0.038(5) 0.093(6) 0.015(4) -0.011(5) 0.003(4)
N26 0.065(6) 0.027(5) 0.086(6) 0.017(4) -0.006(5) 0.004(4)
N27 0.070(6) 0.050(5) 0.086(6) 0.020(4) -0.012(5) 0.015(4)
N28 0.072(6) 0.039(5) 0.088(6) 0.018(4) -0.040(5) 0.012(4)
N29 0.060(5) 0.019(4) 0.086(6) 0.005(4) -0.027(4) 0.002(4)
N30 0.063(5) 0.038(5) 0.089(6) -0.005(4) -0.015(5) 0.013(4)
N31 0.069(6) 0.046(5) 0.084(6) 0.013(4) -0.028(5) 0.013(4)
N32 0.057(5) 0.039(5) 0.072(5) 0.017(4) 0.001(4) 0.014(4)
C1 0.045(6) 0.048(6) 0.057(6) 0.005(5) -0.010(5) 0.016(5)
C2 0.048(6) 0.034(6) 0.053(6) -0.004(4) -0.006(5) 0.002(5)
C3 0.070(7) 0.034(6) 0.084(7) 0.012(5) -0.016(6) 0.016(5)
C4 0.048(6) 0.039(6) 0.110(9) 0.026(6) -0.008(6) 0.004(5)
C5 0.068(7) 0.059(8) 0.111(10) 0.025(7) 0.017(7) 0.029(6)
C6 0.171(13) 0.073(9) 0.103(10) 0.013(8) -0.035(10) 0.047(9)
C7 0.171(13) 0.077(10) 0.124(11) 0.030(8) -0.025(9) 0.040(9)
C8 0.147(11) 0.092(10) 0.078(9) 0.031(8) 0.015(8) 0.065(9)
C13 0.241(12) 0.068(7) 0.124(9) 0.037(5) 0.022(8) 0.081(7)
C14 0.241(12) 0.068(7) 0.124(9) 0.037(5) 0.022(8) 0.081(7)
C15 0.066(8) 0.046(6) 0.124(10) 0.012(6) -0.017(7) 0.006(5)
C16 0.063(7) 0.043(7) 0.109(9) 0.012(6) 0.006(6) 0.012(6)
C17 0.056(7) 0.045(7) 0.111(9) 0.009(6) -0.018(6) 0.009(6)
C18 0.094(9) 0.046(8) 0.212(14) 0.020(8) 0.036(9) 0.030(7)
C19 0.116(11) 0.022(7) 0.210(14) 0.020(7) 0.012(10) 0.028(7)
C20 0.070(9) 0.051(8) 0.233(16) 0.044(9) 0.009(10) 0.002(7)
C22 0.115(10) 0.067(8) 0.131(10) 0.059(7) 0.028(8) 0.034(7)
C26 0.074(9) 0.048(9) 0.300(19) 0.004(10) 0.041(10) 0.013(7)
C27 0.069(9) 0.034(7) 0.220(14) 0.016(7) 0.004(9) 0.022(6)
C28 0.057(7) 0.039(6) 0.099(8) 0.008(5) -0.011(6) 0.015(5)
C29 0.039(6) 0.046(6) 0.070(7) 0.015(5) -0.001(5) -0.003(5)
C30 0.047(6) 0.035(6) 0.066(7) 0.002(5) 0.003(5) 0.011(5)
C31 0.055(7) 0.048(7) 0.081(7) 0.004(5) -0.001(6) 0.012(5)
C32 0.067(7) 0.056(7) 0.100(9) 0.015(6) -0.022(7) 0.023(6)
C33 0.185(7) 0.067(5) 0.118(6) 0.032(4) -0.082(5) -0.035(4)
C34 0.185(7) 0.067(5) 0.118(6) 0.032(4) -0.082(5) -0.035(4)
C35 0.185(7) 0.067(5) 0.118(6) 0.032(4) -0.082(5) -0.035(4)
C36 0.185(7) 0.067(5) 0.118(6) 0.032(4) -0.082(5) -0.035(4)
C41 0.102(10) 0.087(10) 0.116(11) -0.030(8) -0.037(8) 0.005(8)
C42 0.106(9) 0.079(9) 0.106(10) 0.016(7) -0.007(8) 0.010(8)
C43 0.080(7) 0.046(6) 0.101(8) -0.001(6) -0.015(6) 0.026(5)
C44 0.058(7) 0.058(7) 0.095(8) 0.011(6) -0.020(6) 0.013(6)
C45 0.063(7) 0.057(7) 0.072(8) 0.004(6) -0.009(7) 0.007(6)
C46 0.084(9) 0.104(9) 0.097(10) 0.018(7) -0.001(8) 0.041(7)
C47 0.105(10) 0.091(9) 0.110(10) 0.002(7) -0.019(9) 0.031(8)
C48 0.072(8) 0.091(9) 0.098(10) 0.002(7) 0.005(8) 0.027(7)
C53 0.081(10) 0.155(13) 0.110(12) 0.007(9) 0.000(9) 0.043(9)
C54 0.075(8) 0.095(9) 0.078(8) -0.034(7) -0.024(7) 0.027(7)
C55 0.068(7) 0.036(6) 0.086(8) 0.012(5) -0.013(6) 0.009(5)
C56 0.059(7) 0.037(6) 0.073(7) 0.000(5) 0.000(6) 0.005(5)
C57 0.050(6) 0.045(6) 0.061(6) 0.007(5) 0.001(5) 0.020(5)
C58 0.057(7) 0.031(6) 0.087(7) 0.014(5) 0.001(6) 0.012(5)
C59 0.056(7) 0.043(6) 0.080(7) -0.008(5) -0.005(5) 0.021(5)
C60 0.063(7) 0.042(6) 0.084(7) 0.007(5) -0.006(6) 0.013(5)
C61 0.077(9) 0.047(7) 0.205(14) 0.026(7) 0.004(9) 0.036(7)
C62 0.079(8) 0.070(8) 0.180(12) 0.065(8) 0.016(8) 0.027(7)
C63 0.059(7) 0.066(8) 0.129(10) 0.021(7) 0.008(7) 0.034(6)
C68 0.096(10) 0.063(8) 0.125(10) 0.032(6) 0.022(8) 0.021(7)
C69 0.095(9) 0.061(8) 0.167(12) 0.043(7) 0.020(8) 0.049(7)
C70 0.063(7) 0.030(5) 0.091(8) 0.001(5) -0.003(6) 0.009(5)
C71 0.044(6) 0.040(6) 0.084(8) 0.004(5) -0.004(5) 0.015(5)
C72 0.053(6) 0.038(6) 0.093(8) 0.003(6) -0.005(6) 0.018(5)
C73 0.118(10) 0.051(7) 0.083(8) -0.003(6) -0.009(7) 0.019(7)
C74 0.111(10) 0.035(7) 0.144(12) 0.002(7) 0.021(9) 0.016(6)
C75 0.079(8) 0.033(7) 0.114(10) -0.026(7) 0.016(8) 0.005(6)
C80 0.141(12) 0.052(8) 0.126(11) -0.003(8) -0.008(9) 0.006(8)
C81 0.116(10) 0.038(7) 0.116(10) -0.004(6) -0.009(8) 0.018(6)
C82 0.049(6) 0.029(6) 0.074(7) 0.005(5) 0.006(5) 0.007(5)
C83 0.057(7) 0.038(6) 0.074(7) -0.001(5) -0.013(6) 0.008(5)
C84 0.055(6) 0.040(6) 0.059(6) 0.005(5) -0.003(5) 0.003(5)
C85 0.037(6) 0.063(7) 0.072(7) 0.012(5) 0.001(5) 0.011(5)
C86 0.057(7) 0.033(6) 0.069(7) 0.000(5) -0.021(6) 0.001(5)
C87 0.063(8) 0.063(7) 0.074(7) 0.014(6) 0.014(6) 0.022(6)
C88 0.089(9) 0.064(8) 0.166(12) -0.036(8) 0.002(9) -0.006(7)
C89 0.083(10) 0.095(10) 0.160(13) -0.048(9) 0.036(9) -0.018(8)
C90 0.102(12) 0.104(11) 0.121(11) -0.055(9) 0.021(9) -0.034(9)
C95 0.076(10) 0.128(13) 0.137(12) -0.043(10) -0.025(9) -0.024(9)
C96 0.062(8) 0.084(8) 0.105(9) -0.015(7) -0.001(7) 0.010(6)
C97 0.073(7) 0.053(7) 0.090(8) 0.012(6) 0.002(6) 0.007(6)
C98 0.065(7) 0.043(6) 0.063(7) -0.002(5) -0.010(6) 0.002(5)
C99 0.058(8) 0.046(6) 0.093(9) 0.002(6) -0.013(7) 0.012(5)
C100 0.081(9) 0.078(8) 0.118(11) 0.031(7) -0.004(8) 0.009(7)
C101 0.078(9) 0.128(11) 0.093(10) 0.032(8) -0.024(8) -0.008(8)
C102 0.094(10) 0.105(10) 0.093(10) 0.035(8) -0.023(9) 0.023(8)
C107 0.071(10) 0.195(15) 0.108(11) 0.075(10) -0.006(9) -0.001(9)
C108 0.086(9) 0.125(11) 0.084(9) 0.049(8) 0.002(8) -0.005(8)
C109 0.058(7) 0.036(6) 0.092(8) 0.002(5) -0.001(6) 0.017(5)
C110 0.051(6) 0.041(6) 0.056(6) 0.014(5) 0.010(5) -0.002(5)
C111 0.058(6) 0.035(6) 0.078(7) 0.008(5) -0.014(6) 0.004(5)
C112 0.037(6) 0.045(7) 0.091(8) 0.018(6) -0.011(6) 0.002(5)
C113 0.050(6) 0.032(6) 0.083(8) -0.008(6) -0.004(6) -0.002(5)
C114 0.105(9) 0.038(7) 0.086(9) 0.004(6) -0.014(7) 0.003(6)
C115 0.104(9) 0.043(7) 0.128(10) 0.024(7) -0.015(8) 0.008(6)
C116 0.070(8) 0.041(7) 0.139(11) 0.026(8) 0.011(8) 0.012(6)
C117 0.080(8) 0.049(7) 0.158(12) 0.036(7) 0.016(8) 0.025(6)
C118 0.131(11) 0.043(7) 0.250(17) 0.061(9) 0.036(11) 0.015(8)
C119 0.131(11) 0.043(7) 0.250(17) 0.061(9) 0.036(11) 0.015(8)
C120 0.131(11) 0.043(7) 0.250(17) 0.061(9) 0.036(11) 0.015(8)
C18A 0.131(11) 0.043(7) 0.250(17) 0.061(9) 0.036(11) 0.015(8)
C19A 0.131(11) 0.043(7) 0.250(17) 0.061(9) 0.036(11) 0.015(8)
C20A 0.131(11) 0.043(7) 0.250(17) 0.061(9) 0.036(11) 0.015(8)
C121 0.089(8) 0.036(7) 0.129(11) 0.011(7) 0.012(8) 0.005(6)
C122 0.074(8) 0.070(8) 0.105(9) 0.016(7) 0.013(7) 0.014(6)
C123 0.057(6) 0.037(6) 0.103(9) 0.010(5) 0.004(6) -0.003(5)
C124 0.056(7) 0.032(6) 0.074(7) 0.018(5) -0.011(5) -0.001(5)
C125 0.050(7) 0.059(7) 0.084(8) 0.017(6) -0.006(6) -0.005(6)
C126 0.067(8) 0.080(9) 0.166(12) -0.046(8) -0.027(8) 0.011(7)
C127 0.093(10) 0.059(8) 0.113(10) -0.007(6) -0.005(8) 0.000(7)
C128 0.046(7) 0.096(10) 0.093(9) -0.003(7) -0.010(6) -0.016(7)
C133 0.068(9) 0.099(10) 0.185(13) -0.066(9) -0.040(8) -0.001(7)
C134 0.039(7) 0.079(8) 0.198(13) -0.038(8) -0.008(8) 0.006(6)
C135 0.052(6) 0.035(6) 0.072(7) 0.008(5) -0.009(6) 0.000(5)
C136 0.060(7) 0.044(6) 0.056(6) 0.008(5) -0.013(5) 0.015(5)
C137 0.065(7) 0.025(5) 0.061(6) 0.002(4) -0.007(5) 0.009(5)
C138 0.080(8) 0.048(7) 0.077(7) 0.008(5) -0.021(6) 0.022(6)
C139 0.068(8) 0.050(7) 0.134(10) -0.002(7) -0.029(8) 0.004(6)
C140 0.064(8) 0.077(8) 0.105(10) 0.012(7) -0.023(8) 0.022(6)
C141 0.056(5) 0.149(7) 0.158(8) 0.064(6) -0.003(5) 0.005(5)
C142 0.056(5) 0.149(7) 0.158(8) 0.064(6) -0.003(5) 0.005(5)
C143 0.056(5) 0.149(7) 0.158(8) 0.064(6) -0.003(5) 0.005(5)
C148 0.074(9) 0.124(11) 0.142(12) -0.017(9) -0.019(9) 0.021(8)
C149 0.103(11) 0.130(11) 0.095(10) 0.005(8) -0.021(9) 0.036(8)
C150 0.085(8) 0.068(8) 0.122(10) 0.026(7) -0.011(7) 0.018(7)
C151 0.068(7) 0.033(6) 0.152(11) 0.004(7) -0.015(8) -0.002(5)
C152 0.094(8) 0.056(7) 0.077(8) 0.011(6) -0.036(6) 0.022(6)
C153 0.136(11) 0.086(9) 0.102(10) 0.021(7) -0.010(8) 0.045(8)
C154 0.146(7) 0.064(7) 0.124(9) 0.021(5) -0.049(7) 0.040(6)
C155 0.146(7) 0.064(7) 0.124(9) 0.021(5) -0.049(7) 0.040(6)
C160 0.157(6) 0.053(4) 0.117(5) 0.000(3) -0.048(4) 0.049(4)
C161 0.157(6) 0.053(4) 0.117(5) 0.000(3) -0.048(4) 0.049(4)
C162 0.157(6) 0.053(4) 0.117(5) 0.000(3) -0.048(4) 0.049(4)
C163 0.157(6) 0.053(4) 0.117(5) 0.000(3) -0.048(4) 0.049(4)
C164 0.063(7) 0.047(6) 0.051(6) -0.001(5) 0.003(5) 0.019(5)
C165 0.041(6) 0.033(6) 0.084(7) 0.007(5) -0.017(5) 0.000(5)
C166 0.053(6) 0.031(6) 0.091(7) -0.004(5) -0.016(6) 0.004(5)
C167 0.055(7) 0.032(6) 0.125(9) 0.009(6) -0.013(6) 0.010(6)
C168 0.067(8) 0.032(7) 0.231(15) 0.014(7) 0.031(9) 0.008(6)
C169 0.083(9) 0.037(8) 0.272(17) -0.013(9) 0.036(10) 0.012(7)
C170 0.100(10) 0.045(8) 0.176(13) -0.006(7) -0.005(9) 0.025(8)
C175 0.089(10) 0.033(7) 0.228(15) 0.020(7) 0.043(10) 0.003(6)
C176 0.066(8) 0.030(7) 0.214(13) 0.016(7) 0.002(8) 0.004(6)
C177 0.052(6) 0.035(6) 0.137(10) 0.019(6) -0.015(6) 0.001(5)
C178 0.109(6) 0.039(4) 0.092(5) 0.006(4) -0.015(4) 0.003(4)
C179 0.109(6) 0.039(4) 0.092(5) 0.006(4) -0.015(4) 0.003(4)
C180 0.109(6) 0.039(4) 0.092(5) 0.006(4) -0.015(4) 0.003(4)
C181 0.116(7) 0.103(8) 0.106(9) -0.017(6) -0.043(7) -0.023(6)
C182 0.116(7) 0.103(8) 0.106(9) -0.017(6) -0.043(7) -0.023(6)
C187 0.221(12) 0.076(7) 0.125(9) 0.023(6) -0.088(8) -0.048(7)
C188 0.221(12) 0.076(7) 0.125(9) 0.023(6) -0.088(8) -0.048(7)
C189 0.064(7) 0.021(5) 0.080(7) 0.007(5) -0.011(6) 0.005(5)
C190 0.052(6) 0.024(5) 0.075(7) -0.001(5) -0.013(5) 0.005(5)
C191 0.062(6) 0.028(6) 0.049(6) -0.004(4) -0.011(5) 0.002(5)
C192 0.064(7) 0.032(6) 0.062(6) 0.007(5) -0.015(6) -0.001(5)
C193 0.070(7) 0.034(6) 0.074(7) 0.016(5) -0.008(6) 0.005(5)
C194 0.075(8) 0.051(7) 0.090(9) 0.013(6) -0.024(7) 0.021(6)
C195 0.151(12) 0.126(11) 0.095(10) -0.038(9) -0.070(9) 0.072(10)
C196 0.177(14) 0.145(12) 0.116(11) -0.039(9) -0.086(11) 0.105(11)
C197 0.112(11) 0.098(10) 0.095(10) -0.003(8) -0.059(9) 0.024(8)
C202 0.106(10) 0.138(13) 0.096(11) 0.000(9) -0.027(9) 0.042(9)
C203 0.112(10) 0.107(10) 0.085(9) 0.008(7) -0.022(8) 0.035(8)
C204 0.066(7) 0.037(6) 0.089(8) 0.007(5) -0.027(6) 0.010(5)
C205 0.058(7) 0.048(6) 0.061(6) 0.014(5) -0.013(5) 0.006(5)
C206 0.063(7) 0.044(6) 0.113(9) 0.018(6) 0.006(7) 0.017(6)
C207 0.064(7) 0.059(7) 0.106(8) 0.028(6) 0.006(6) 0.020(6)
C208 0.092(9) 0.071(8) 0.131(10) 0.052(7) 0.018(8) 0.032(7)
C209 0.126(11) 0.047(7) 0.123(10) 0.042(7) 0.002(9) 0.034(8)
C214 0.065(7) 0.047(7) 0.152(11) 0.022(7) 0.011(7) 0.020(6)
C215 0.046(6) 0.046(6) 0.066(6) 0.009(5) 0.002(5) 0.010(5)
C216 0.041(6) 0.048(6) 0.041(6) -0.003(4) -0.010(5) 0.002(5)
C9 0.153(2) 0.1266(18) 0.190(2) 0.0170(16) -0.0108(17) 0.0314(15)
C10 0.153(2) 0.1266(18) 0.190(2) 0.0170(16) -0.0108(17) 0.0314(15)
C10A 0.153(2) 0.1266(18) 0.190(2) 0.0170(16) -0.0108(17) 0.0314(15)
C11 0.153(2) 0.1266(18) 0.190(2) 0.0170(16) -0.0108(17) 0.0314(15)
C12 0.153(2) 0.1266(18) 0.190(2) 0.0170(16) -0.0108(17) 0.0314(15)
C21 0.153(2) 0.1266(18) 0.190(2) 0.0170(16) -0.0108(17) 0.0314(15)
C23 0.153(2) 0.1266(18) 0.190(2) 0.0170(16) -0.0108(17) 0.0314(15)
C24 0.153(2) 0.1266(18) 0.190(2) 0.0170(16) -0.0108(17) 0.0314(15)
C23A 0.153(2) 0.1266(18) 0.190(2) 0.0170(16) -0.0108(17) 0.0314(15)
C25 0.153(2) 0.1266(18) 0.190(2) 0.0170(16) -0.0108(17) 0.0314(15)
C37 0.153(2) 0.1266(18) 0.190(2) 0.0170(16) -0.0108(17) 0.0314(15)
C38 0.153(2) 0.1266(18) 0.190(2) 0.0170(16) -0.0108(17) 0.0314(15)
C39 0.153(2) 0.1266(18) 0.190(2) 0.0170(16) -0.0108(17) 0.0314(15)
C40 0.153(2) 0.1266(18) 0.190(2) 0.0170(16) -0.0108(17) 0.0314(15)
C49 0.153(2) 0.1266(18) 0.190(2) 0.0170(16) -0.0108(17) 0.0314(15)
C50 0.153(2) 0.1266(18) 0.190(2) 0.0170(16) -0.0108(17) 0.0314(15)
C51 0.153(2) 0.1266(18) 0.190(2) 0.0170(16) -0.0108(17) 0.0314(15)
C52 0.153(2) 0.1266(18) 0.190(2) 0.0170(16) -0.0108(17) 0.0314(15)
C64 0.153(2) 0.1266(18) 0.190(2) 0.0170(16) -0.0108(17) 0.0314(15)
C65 0.153(2) 0.1266(18) 0.190(2) 0.0170(16) -0.0108(17) 0.0314(15)
C66 0.153(2) 0.1266(18) 0.190(2) 0.0170(16) -0.0108(17) 0.0314(15)
C67 0.153(2) 0.1266(18) 0.190(2) 0.0170(16) -0.0108(17) 0.0314(15)
C76 0.153(2) 0.1266(18) 0.190(2) 0.0170(16) -0.0108(17) 0.0314(15)
C77 0.153(2) 0.1266(18) 0.190(2) 0.0170(16) -0.0108(17) 0.0314(15)
C78 0.153(2) 0.1266(18) 0.190(2) 0.0170(16) -0.0108(17) 0.0314(15)
C79 0.153(2) 0.1266(18) 0.190(2) 0.0170(16) -0.0108(17) 0.0314(15)
C91 0.153(2) 0.1266(18) 0.190(2) 0.0170(16) -0.0108(17) 0.0314(15)
C92 0.153(2) 0.1266(18) 0.190(2) 0.0170(16) -0.0108(17) 0.0314(15)
C93 0.153(2) 0.1266(18) 0.190(2) 0.0170(16) -0.0108(17) 0.0314(15)
C94 0.153(2) 0.1266(18) 0.190(2) 0.0170(16) -0.0108(17) 0.0314(15)
C92A 0.153(2) 0.1266(18) 0.190(2) 0.0170(16) -0.0108(17) 0.0314(15)
C93A 0.153(2) 0.1266(18) 0.190(2) 0.0170(16) -0.0108(17) 0.0314(15)
C94A 0.153(2) 0.1266(18) 0.190(2) 0.0170(16) -0.0108(17) 0.0314(15)
C103 0.153(2) 0.1266(18) 0.190(2) 0.0170(16) -0.0108(17) 0.0314(15)
C104 0.153(2) 0.1266(18) 0.190(2) 0.0170(16) -0.0108(17) 0.0314(15)
C105 0.153(2) 0.1266(18) 0.190(2) 0.0170(16) -0.0108(17) 0.0314(15)
C106 0.153(2) 0.1266(18) 0.190(2) 0.0170(16) -0.0108(17) 0.0314(15)
C129 0.153(2) 0.1266(18) 0.190(2) 0.0170(16) -0.0108(17) 0.0314(15)
C130 0.153(2) 0.1266(18) 0.190(2) 0.0170(16) -0.0108(17) 0.0314(15)
C131 0.153(2) 0.1266(18) 0.190(2) 0.0170(16) -0.0108(17) 0.0314(15)
C132 0.153(2) 0.1266(18) 0.190(2) 0.0170(16) -0.0108(17) 0.0314(15)
C144 0.153(2) 0.1266(18) 0.190(2) 0.0170(16) -0.0108(17) 0.0314(15)
C145 0.153(2) 0.1266(18) 0.190(2) 0.0170(16) -0.0108(17) 0.0314(15)
C146 0.153(2) 0.1266(18) 0.190(2) 0.0170(16) -0.0108(17) 0.0314(15)
C147 0.153(2) 0.1266(18) 0.190(2) 0.0170(16) -0.0108(17) 0.0314(15)
C156 0.153(2) 0.1266(18) 0.190(2) 0.0170(16) -0.0108(17) 0.0314(15)
C157 0.153(2) 0.1266(18) 0.190(2) 0.0170(16) -0.0108(17) 0.0314(15)
C158 0.153(2) 0.1266(18) 0.190(2) 0.0170(16) -0.0108(17) 0.0314(15)
C159 0.153(2) 0.1266(18) 0.190(2) 0.0170(16) -0.0108(17) 0.0314(15)
C171 0.153(2) 0.1266(18) 0.190(2) 0.0170(16) -0.0108(17) 0.0314(15)
C172 0.153(2) 0.1266(18) 0.190(2) 0.0170(16) -0.0108(17) 0.0314(15)
C173 0.153(2) 0.1266(18) 0.190(2) 0.0170(16) -0.0108(17) 0.0314(15)
C174 0.153(2) 0.1266(18) 0.190(2) 0.0170(16) -0.0108(17) 0.0314(15)
C183 0.153(2) 0.1266(18) 0.190(2) 0.0170(16) -0.0108(17) 0.0314(15)
C184 0.153(2) 0.1266(18) 0.190(2) 0.0170(16) -0.0108(17) 0.0314(15)
C185 0.153(2) 0.1266(18) 0.190(2) 0.0170(16) -0.0108(17) 0.0314(15)
C186 0.153(2) 0.1266(18) 0.190(2) 0.0170(16) -0.0108(17) 0.0314(15)
C198 0.153(2) 0.1266(18) 0.190(2) 0.0170(16) -0.0108(17) 0.0314(15)
C199 0.153(2) 0.1266(18) 0.190(2) 0.0170(16) -0.0108(17) 0.0314(15)
C200 0.153(2) 0.1266(18) 0.190(2) 0.0170(16) -0.0108(17) 0.0314(15)
C201 0.153(2) 0.1266(18) 0.190(2) 0.0170(16) -0.0108(17) 0.0314(15)
C210 0.153(2) 0.1266(18) 0.190(2) 0.0170(16) -0.0108(17) 0.0314(15)
C211 0.153(2) 0.1266(18) 0.190(2) 0.0170(16) -0.0108(17) 0.0314(15)
C212 0.153(2) 0.1266(18) 0.190(2) 0.0170(16) -0.0108(17) 0.0314(15)
C213 0.153(2) 0.1266(18) 0.190(2) 0.0170(16) -0.0108(17) 0.0314(15)
C03A 0.153(2) 0.1266(18) 0.190(2) 0.0170(16) -0.0108(17) 0.0314(15)
C01A 0.153(2) 0.1266(18) 0.190(2) 0.0170(16) -0.0108(17) 0.0314(15)
C02A 0.153(2) 0.1266(18) 0.190(2) 0.0170(16) -0.0108(17) 0.0314(15)

loop_
_atom_type_symbol
_atom_type_description
_atom_type_scat_dispersion_real
_atom_type_scat_dispersion_imag
_atom_type_scat_source
C C 0.0033 0.0016 'International Tables Vol C Tables 4.2.6.8 and 6.1.1.4'
H H 0.0000 0.0000 'International Tables Vol C Tables 4.2.6.8 and 6.1.1.4'
N N 0.0061 0.0033 'International Tables Vol C Tables 4.2.6.8 and 6.1.1.4'
O O 0.0106 0.0060 'International Tables Vol C Tables 4.2.6.8 and 6.1.1.4'
Ni Ni 0.3393 1.1124 'International Tables Vol C Tables 4.2.6.8 and 6.1.1.4'

loop_
_geom_angle_atom_site_label_1
_geom_angle_atom_site_label_2
_geom_angle_atom_site_label_3
_geom_angle
_geom_angle_site_symmetry_1
_geom_angle_site_symmetry_3
_geom_angle_publ_flag
N5 Ni1 N1 178.8(3) . . ?
N5 Ni1 N7 90.4(3) . . ?
N1 Ni1 N7 89.9(3) . . ?
N5 Ni1 N3 89.6(3) . . ?
N1 Ni1 N3 90.0(3) . . ?
N7 Ni1 N3 177.5(3) . . ?
N21 Ni2 N19 90.9(3) . . ?
N21 Ni2 N23 88.8(3) . . ?
N19 Ni2 N23 178.5(3) . . ?
N21 Ni2 N17 178.0(3) . . ?
N19 Ni2 N17 89.7(3) . . ?
N23 Ni2 N17 90.5(3) . . ?
C84 N1 C1 105.2(7) . . ?
C84 N1 Ni1 128.6(6) . . ?
C1 N1 Ni1 126.1(6) . . ?
C1 N2 C2 120.0(7) . . ?
C2 N3 C29 106.7(7) . . ?
C2 N3 Ni1 127.0(6) . . ?
C29 N3 Ni1 126.2(6) . . ?
C29 N4 C30 120.2(7) . . ?
C30 N5 C56 103.9(7) . . ?
C30 N5 Ni1 128.6(5) . . ?
C56 N5 Ni1 127.4(6) . . ?
C57 N6 C56 119.0(7) . . ?
C57 N7 C83 105.0(7) . . ?
C57 N7 Ni1 127.5(6) . . ?
C83 N7 Ni1 127.4(6) . . ?
C83 N8 C84 121.6(8) . . ?
C86 N9 C85 119.0(8) . . ?
C98 N10 C109 121.4(8) . . ?
C4 N11 C3 116.4(8) . . ?
C16 N12 C28 118.3(8) . . ?
C32 N13 C31 120.2(8) . . ?
C44 N14 C55 116.3(8) . . ?
C59 N15 C58 117.9(8) . . ?
C71 N16 C82 117.6(8) . . ?
C136 N17 C110 106.8(7) . . ?
C136 N17 Ni2 128.0(6) . . ?
C110 N17 Ni2 125.1(6) . . ?
C137 N18 C136 119.7(7) . . ?
C137 N19 C163 105.9(8) . . ?
C137 N19 Ni2 127.7(5) . . ?
C163 N19 Ni2 126.4(7) . . ?
C163 N20 C164 121.5(8) . . ?
C190 N21 C164 105.2(7) . . ?
C190 N21 Ni2 129.6(5) . . ?
C164 N21 Ni2 125.2(6) . . ?
C190 N22 C191 121.2(7) . . ?
C191 N23 C216 105.8(7) . . ?
C191 N23 Ni2 128.0(5) . . ?
C216 N23 Ni2 126.2(6) . . ?
C216 N24 C110 120.5(7) . . ?
C112 N25 C111 116.9(8) . . ?
C124 N26 C135 118.7(7) . . ?
C139 N27 C138 116.3(8) . . ?
C151 N28 C162 117.6(8) . . ?
C166 N29 C165 116.6(7) . . ?
C178 N30 C189 117.2(8) . . ?
C193 N31 C192 117.2(8) . . ?
C205 N32 C215 116.5(7) . . ?
N2 C1 N1 127.9(8) . . ?
N2 C1 C109 123.0(8) . . ?
N1 C1 C109 108.9(8) . . ?
N2 C2 N3 128.9(8) . . ?
N2 C2 C3 119.5(8) . . ?
N3 C2 C3 111.6(7) . . ?
N11 C3 C28 128.3(8) . . ?
N11 C3 C2 123.8(8) . . ?
C28 C3 C2 106.6(8) . . ?
N11 C4 C15 121.7(8) . . ?
N11 C4 C5 116.2(9) . . ?
C15 C4 C5 122.1(9) . . ?
C6 C5 C14 116.9(11) . . ?
C6 C5 C4 121.1(10) . . ?
C14 C5 C4 122.0(11) . . ?
C5 C6 C7 123.0(12) . . ?
C8 C7 C6 121.6(12) . . ?
C7 C8 C13 115.7(10) . . ?
C7 C8 C9 121.3(12) . . ?
C13 C8 C9 122.7(12) . . ?
C8 C13 C14 124.0(11) . . ?
C5 C14 C13 118.6(12) . . ?
C4 C15 C16 106.8(9) . . ?
N12 C16 C17 118.3(9) . . ?
N12 C16 C15 120.3(9) . . ?
C17 C16 C15 121.4(9) . . ?
C27 C17 C18 115.7(10) . . ?
C27 C17 C16 120.8(10) . . ?
C18 C17 C16 123.5(11) . . ?
C19 C18 C17 121.5(11) . . ?
C20 C19 C18 120.2(11) . . ?
C19 C20 C26 118.1(11) . . ?
C19 C20 C21 118.9(12) . . ?
C26 C20 C21 122.7(13) . . ?
C214 C22 C209 122.3(11) . . ?
C27 C26 C20 122.7(12) . . ?
C26 C27 C17 121.5(10) . . ?
N12 C28 C3 132.2(8) . . ?
N12 C28 C29 122.1(8) . . ?
C3 C28 C29 105.6(8) . . ?
N4 C29 N3 128.3(8) . . ?
N4 C29 C28 121.9(8) . . ?
N3 C29 C28 109.4(8) . . ?
N4 C30 N5 126.7(8) . . ?
N4 C30 C31 121.5(8) . . ?
N5 C30 C31 111.8(7) . . ?
N13 C31 C55 128.7(9) . . ?
N13 C31 C30 123.4(8) . . ?
C55 C31 C30 107.8(8) . . ?
N13 C32 C33 120.0(9) . . ?
N13 C32 C43 119.5(8) . . ?
C33 C32 C43 120.5(9) . . ?
C34 C33 C42 116.5(12) . . ?
C34 C33 C32 119.5(11) . . ?
C42 C33 C32 123.7(12) . . ?
C33 C34 C35 120.2(12) . . ?
C36 C35 C34 125.1(11) . . ?
C41 C36 C35 114.4(12) . . ?
C41 C36 C37 120.1(12) . . ?
C35 C36 C37 125.1(12) . . ?
C36 C41 C42 123.2(12) . . ?
C33 C42 C41 119.9(11) . . ?
C44 C43 C32 102.8(8) . . ?
N14 C44 C45 118.6(10) . . ?
N14 C44 C43 122.3(8) . . ?
C45 C44 C43 119.0(9) . . ?
C54 C45 C46 117.2(10) . . ?
C54 C45 C44 122.0(10) . . ?
C46 C45 C44 120.7(11) . . ?
C45 C46 C47 118.0(11) . . ?
C48 C47 C46 125.5(11) . . ?
C47 C48 C53 113.4(10) . . ?
C47 C48 C49 122.7(12) . . ?
C53 C48 C49 123.8(12) . . ?
C54 C53 C48 120.8(12) . . ?
C45 C54 C53 124.9(11) . . ?
N14 C55 C31 131.1(9) . . ?
N14 C55 C56 124.1(8) . . ?
C31 C55 C56 104.1(8) . . ?
N6 C56 N5 128.2(8) . . ?
N6 C56 C55 119.4(8) . . ?
N5 C56 C55 112.4(8) . . ?
N6 C57 N7 127.3(8) . . ?
N6 C57 C58 122.2(8) . . ?
N7 C57 C58 110.5(8) . . ?
C82 C58 N15 130.8(8) . . ?
C82 C58 C57 106.3(7) . . ?
N15 C58 C57 122.4(8) . . ?
N15 C59 C60 119.9(9) . . ?
N15 C59 C70 118.7(7) . . ?
C60 C59 C70 121.3(9) . . ?
C61 C60 C69 118.7(9) . . ?
C61 C60 C59 120.1(9) . . ?
C69 C60 C59 121.2(10) . . ?
C62 C61 C60 121.8(11) . . ?
C63 C62 C61 122.3(11) . . ?
C62 C63 C68 117.0(9) . . ?
C62 C63 C64 121.3(12) . . ?
C68 C63 C64 121.6(11) . . ?
C63 C68 C69 122.3(10) . . ?
C60 C69 C68 117.7(11) . . ?
C71 C70 C59 107.9(8) . . ?
N16 C71 C72 118.6(9) . . ?
N16 C71 C70 119.5(8) . . ?
C72 C71 C70 121.8(8) . . ?
C73 C72 C81 116.3(9) . . ?
C73 C72 C71 124.8(10) . . ?
C81 C72 C71 118.9(9) . . ?
C72 C73 C74 120.5(10) . . ?
C75 C74 C73 123.8(11) . . ?
C74 C75 C80 117.2(10) . . ?
C74 C75 C76 121.0(12) . . ?
C80 C75 C76 121.9(13) . . ?
C75 C80 C81 120.4(11) . . ?
C72 C81 C80 121.7(10) . . ?
C58 C82 N16 130.3(8) . . ?
C58 C82 C83 107.5(8) . . ?
N16 C82 C83 121.7(8) . . ?
N8 C83 N7 126.9(8) . . ?
N8 C83 C82 122.3(8) . . ?
N7 C83 C82 110.6(8) . . ?
N8 C84 N1 125.4(8) . . ?
N8 C84 C85 121.4(8) . . ?
N1 C84 C85 113.1(8) . . ?
N9 C85 C109 130.2(8) . . ?
N9 C85 C84 125.0(8) . . ?
C109 C85 C84 104.1(8) . . ?
N9 C86 C87 116.5(9) . . ?
N9 C86 C97 120.1(8) . . ?
C87 C86 C97 122.8(9) . . ?
C88 C87 C96 117.5(10) . . ?
C88 C87 C86 121.3(10) . . ?
C96 C87 C86 121.1(10) . . ?
C87 C88 C89 121.1(12) . . ?
C90 C89 C88 122.4(12) . . ?
C89 C90 C95 115.4(11) . . ?
C89 C90 C91 121.8(15) . . ?
C95 C90 C91 122.8(14) . . ?
C90 C95 C96 123.9(12) . . ?
C95 C96 C87 119.4(11) . . ?
C86 C97 C98 108.2(8) . . ?
N10 C98 C99 120.5(9) . . ?
N10 C98 C97 115.9(8) . . ?
C99 C98 C97 123.5(9) . . ?
C108 C99 C100 115.9(10) . . ?
C108 C99 C98 122.0(11) . . ?
C100 C99 C98 122.0(12) . . ?
C101 C100 C99 121.1(11) . . ?
C100 C101 C102 120.6(11) . . ?
C107 C102 C101 116.5(11) . . ?
C107 C102 C103 121.8(13) . . ?
C101 C102 C103 121.5(12) . . ?
C102 C107 C108 122.6(12) . . ?
C99 C108 C107 123.2(12) . . ?
N10 C109 C85 126.7(8) . . ?
N10 C109 C1 123.7(8) . . ?
C85 C109 C1 108.5(8) . . ?
N24 C110 N17 129.4(8) . . ?
N24 C110 C111 122.7(8) . . ?
N17 C110 C111 107.8(8) . . ?
C135 C111 N25 131.0(8) . . ?
C135 C111 C110 107.2(8) . . ?
N25 C111 C110 121.2(8) . . ?
N25 C112 C123 121.7(8) . . ?
N25 C112 C113 116.2(9) . . ?
C123 C112 C113 122.0(9) . . ?
C114 C113 C122 119.1(9) . . ?
C114 C113 C112 119.9(9) . . ?
C122 C113 C112 121.0(10) . . ?
C113 C114 C115 120.6(10) . . ?
C116 C115 C114 121.5(11) . . ?
C115 C116 C121 119.6(10) . . ?
C115 C116 C117 121.5(12) . . ?
C121 C116 C117 118.9(11) . . ?
C18A C117 C19A 108.5(16) . . ?
C18A C117 C20A 112.8(17) . . ?
C19A C117 C20A 103.3(17) . . ?
C18A C117 C116 107.3(12) . . ?
C19A C117 C116 114.1(13) . . ?
C20A C117 C116 110.9(12) . . ?
C116 C117 C119 108.9(11) . . ?
C116 C117 C118 111.2(12) . . ?
C119 C117 C118 107.9(16) . . ?
C116 C117 C120 108.9(12) . . ?
C119 C117 C120 106.7(16) . . ?
C118 C117 C120 113.1(16) . . ?
C116 C121 C122 117.7(10) . . ?
C113 C122 C121 121.3(11) . . ?
C112 C123 C124 107.9(8) . . ?
N26 C124 C125 119.5(9) . . ?
N26 C124 C123 120.1(8) . . ?
C125 C124 C123 120.3(8) . . ?
C134 C125 C126 117.4(9) . . ?
C134 C125 C124 119.4(10) . . ?
C126 C125 C124 123.0(10) . . ?
C125 C126 C127 119.5(11) . . ?
C128 C127 C126 121.4(10) . . ?
C127 C128 C133 118.3(10) . . ?
C127 C128 C129 119.8(11) . . ?
C133 C128 C129 121.7(11) . . ?
C134 C133 C128 119.8(11) . . ?
C133 C134 C125 123.1(11) . . ?
C111 C135 N26 129.9(8) . . ?
C111 C135 C136 106.7(8) . . ?
N26 C135 C136 122.8(8) . . ?
N18 C136 N17 126.9(8) . . ?
N18 C136 C135 121.6(8) . . ?
N17 C136 C135 111.3(7) . . ?
N18 C137 N19 127.9(7) . . ?
N18 C137 C138 120.5(8) . . ?
N19 C137 C138 111.6(8) . . ?
C162 C138 N27 130.1(9) . . ?
C162 C138 C137 105.7(9) . . ?
N27 C138 C137 123.6(9) . . ?
N27 C139 C140 117.5(11) . . ?
N27 C139 C150 121.5(9) . . ?
C140 C139 C150 121.0(10) . . ?
C141 C140 C149 116.3(11) . . ?
C141 C140 C139 124.4(12) . . ?
C149 C140 C139 119.2(12) . . ?
C140 C141 C142 125.2(13) . . ?
C143 C142 C141 120.0(13) . . ?
C148 C143 C142 114.8(12) . . ?
C148 C143 C144 123.3(12) . . ?
C142 C143 C144 121.5(13) . . ?
C143 C148 C149 123.8(13) . . ?
C140 C149 C148 119.4(13) . . ?
C139 C150 C151 101.8(9) . . ?
N28 C151 C152 120.5(9) . . ?
N28 C151 C150 123.1(8) . . ?
C152 C151 C150 116.3(10) . . ?
C153 C152 C161 118.1(10) . . ?
C153 C152 C151 126.0(10) . . ?
C161 C152 C151 115.7(9) . . ?
C152 C153 C154 120.1(11) . . ?
C155 C154 C153 123.9(11) . . ?
C160 C155 C154 114.1(11) . . ?
C160 C155 C156 124.0(12) . . ?
C154 C155 C156 121.7(12) . . ?
C155 C160 C161 126.9(11) . . ?
C152 C161 C160 116.4(9) . . ?
C138 C162 N28 130.0(10) . . ?
C138 C162 C163 108.8(9) . . ?
N28 C162 C163 121.0(10) . . ?
N20 C163 N19 126.9(9) . . ?
N20 C163 C162 125.1(10) . . ?
N19 C163 C162 108.0(10) . . ?
N20 C164 N21 129.0(8) . . ?
N20 C164 C165 121.0(7) . . ?
N21 C164 C165 109.8(8) . . ?
N29 C165 C189 131.0(7) . . ?
N29 C165 C164 122.9(7) . . ?
C189 C165 C164 105.3(7) . . ?
N29 C166 C167 119.0(8) . . ?
N29 C166 C177 120.5(7) . . ?
C167 C166 C177 120.5(8) . . ?
C168 C167 C176 118.6(9) . . ?
C168 C167 C166 118.5(9) . . ?
C176 C167 C166 122.8(10) . . ?
C169 C168 C167 121.1(10) . . ?
C168 C169 C170 121.8(11) . . ?
C175 C170 C169 117.5(10) . . ?
C175 C170 C171 118.0(12) . . ?
C169 C170 C171 124.5(13) . . ?
C170 C175 C176 121.5(11) . . ?
C167 C176 C175 119.4(11) . . ?
C178 C177 C166 106.4(9) . . ?
N30 C178 C179 117.3(9) . . ?
N30 C178 C177 119.2(9) . . ?
C179 C178 C177 123.5(9) . . ?
C180 C179 C188 113.9(10) . . ?
C180 C179 C178 124.7(10) . . ?
C188 C179 C178 121.4(10) . . ?
C179 C180 C181 123.2(11) . . ?
C182 C181 C180 121.9(12) . . ?
C187 C182 C181 114.4(11) . . ?
C187 C182 C183 124.1(13) . . ?
C181 C182 C183 121.4(12) . . ?
C182 C187 C188 122.1(12) . . ?
C179 C188 C187 124.4(12) . . ?
N30 C189 C165 129.1(7) . . ?
N30 C189 C190 123.7(7) . . ?
C165 C189 C190 106.3(8) . . ?
N22 C190 N21 125.6(7) . . ?
N22 C190 C189 121.0(8) . . ?
N21 C190 C189 113.4(7) . . ?
N22 C191 N23 126.8(8) . . ?
N22 C191 C192 120.5(8) . . ?
N23 C191 C192 112.8(7) . . ?
N31 C192 C215 132.0(8) . . ?
N31 C192 C191 123.9(8) . . ?
C215 C192 C191 103.4(8) . . ?
N31 C193 C194 116.9(9) . . ?
N31 C193 C204 118.7(8) . . ?
C194 C193 C204 124.3(9) . . ?
C195 C194 C203 116.3(11) . . ?
C195 C194 C193 121.8(10) . . ?
C203 C194 C193 121.9(11) . . ?
C196 C195 C194 121.6(12) . . ?
C195 C196 C197 123.0(13) . . ?
C202 C197 C196 115.0(11) . . ?
C202 C197 C198 122.3(13) . . ?
C196 C197 C198 122.6(13) . . ?
C197 C202 C203 123.5(13) . . ?
C194 C203 C202 120.4(12) . . ?
C193 C204 C205 108.0(8) . . ?
N32 C205 C204 120.8(7) . . ?
N32 C205 C206 117.3(8) . . ?
C204 C205 C206 121.8(8) . . ?
C207 C206 C214 118.0(9) . . ?
C207 C206 C205 123.0(10) . . ?
C214 C206 C205 118.9(9) . . ?
C206 C207 C208 121.3(10) . . ?
C209 C208 C207 121.4(10) . . ?
C208 C209 C22 117.7(9) . . ?
C208 C209 C210 123.6(12) . . ?
C22 C209 C210 118.8(12) . . ?
C22 C214 C206 119.1(10) . . ?
C192 C215 N32 128.0(8) . . ?
C192 C215 C216 109.1(8) . . ?
N32 C215 C216 122.1(8) . . ?
N24 C216 N23 128.2(7) . . ?
N24 C216 C215 122.9(8) . . ?
N23 C216 C215 108.9(7) . . ?
C12 C9 C11 107.3(12) . . ?
C12 C9 C10 95.7(15) . . ?
C11 C9 C10 117.1(18) . . ?
C12 C9 C8 111.4(12) . . ?
C11 C9 C8 112.2(12) . . ?
C10 C9 C8 111.8(18) . . ?
C12 C9 C10A 119.9(17) . . ?
C11 C9 C10A 100.0(16) . . ?
C8 C9 C10A 105.6(17) . . ?
C24 C21 C23 134.9(17) . . ?
C23A C21 C25 132.7(18) . . ?
C24 C21 C25 97.9(12) . . ?
C23 C21 C25 104.0(14) . . ?
C23A C21 C20 115.4(16) . . ?
C24 C21 C20 102.3(11) . . ?
C23 C21 C20 106.0(15) . . ?
C25 C21 C20 110.5(13) . . ?
C40 C37 C38 105.0(12) . . ?
C40 C37 C39 112.0(12) . . ?
C38 C37 C39 106.0(12) . . ?
C40 C37 C36 113.6(11) . . ?
C38 C37 C36 110.2(12) . . ?
C39 C37 C36 109.7(12) . . ?
C50 C49 C52 110.1(12) . . ?
C50 C49 C51 111.1(12) . . ?
C52 C49 C51 106.1(12) . . ?
C50 C49 C48 111.0(11) . . ?
C52 C49 C48 107.6(11) . . ?
C51 C49 C48 110.8(11) . . ?
C67 C64 C66 114.5(15) . . ?
C67 C64 C63 108.9(13) . . ?
C66 C64 C63 109.1(13) . . ?
C67 C64 C65 105.9(13) . . ?
C66 C64 C65 107.7(13) . . ?
C63 C64 C65 110.7(13) . . ?
C77 C76 C79 107.2(14) . . ?
C77 C76 C78 103.3(14) . . ?
C79 C76 C78 112.2(14) . . ?
C77 C76 C75 117.2(14) . . ?
C79 C76 C75 109.7(13) . . ?
C78 C76 C75 107.1(13) . . ?
C92A C91 C93A 107(2) . . ?
C92A C91 C90 112.2(19) . . ?
C93A C91 C90 108.0(18) . . ?
C90 C91 C94 115.9(17) . . ?
C90 C91 C93 112.8(17) . . ?
C94 C91 C93 115(2) . . ?
C90 C91 C92 106.4(17) . . ?
C94 C91 C92 111(2) . . ?
C93 C91 C92 93.0(18) . . ?
C92A C91 C94A 111(2) . . ?
C93A C91 C94A 107.7(19) . . ?
C90 C91 C94A 111.1(18) . . ?
C104 C103 C106 103.0(12) . . ?
C104 C103 C105 110.4(13) . . ?
C106 C103 C105 108.3(13) . . ?
C104 C103 C102 106.6(11) . . ?
C106 C103 C102 110.0(12) . . ?
C105 C103 C102 117.6(12) . . ?
C130 C129 C132 111.1(13) . . ?
C130 C129 C131 110.7(12) . . ?
C132 C129 C131 101.5(12) . . ?
C130 C129 C128 110.2(11) . . ?
C132 C129 C128 109.1(11) . . ?
C131 C129 C128 114.0(12) . . ?
C145 C144 C146 110.3(12) . . ?
C145 C144 C147 112.9(12) . . ?
C146 C144 C147 107.7(12) . . ?
C145 C144 C143 110.8(11) . . ?
C146 C144 C143 106.7(12) . . ?
C147 C144 C143 108.2(12) . . ?
C159 C156 C157 111.4(15) . . ?
C159 C156 C158 103.8(15) . . ?
C157 C156 C158 117.2(15) . . ?
C159 C156 C155 106.7(13) . . ?
C157 C156 C155 105.6(13) . . ?
C158 C156 C155 111.9(13) . . ?
C172 C171 C174 117.2(14) . . ?
C172 C171 C173 100.3(12) . . ?
C174 C171 C173 102.1(12) . . ?
C172 C171 C170 109.8(12) . . ?
C174 C171 C170 116.8(12) . . ?
C173 C171 C170 108.5(12) . . ?
C182 C183 C184 110.4(12) . . ?
C182 C183 C186 110.7(12) . . ?
C184 C183 C186 107.6(12) . . ?
C182 C183 C185 113.0(11) . . ?
C184 C183 C185 107.3(12) . . ?
C186 C183 C185 107.7(11) . . ?
C201 C198 C199 109.3(12) . . ?
C201 C198 C200 105.0(12) . . ?
C199 C198 C200 109.5(12) . . ?
C201 C198 C197 112.0(11) . . ?
C199 C198 C197 110.1(11) . . ?
C200 C198 C197 110.9(12) . . ?
C03A C210 C02A 107(2) . . ?
C03A C210 C01A 111(2) . . ?
C02A C210 C01A 112(2) . . ?
C213 C210 C211 119(2) . . ?
C213 C210 C212 105.4(19) . . ?
C211 C210 C212 107(2) . . ?
C03A C210 C209 108.1(16) . . ?
C02A C210 C209 113.3(18) . . ?
C01A C210 C209 105.2(16) . . ?
C213 C210 C209 106.0(16) . . ?
C211 C210 C209 110.6(17) . . ?
C212 C210 C209 108.3(16) . . ?

loop_
_geom_bond_atom_site_label_1
_geom_bond_atom_site_label_2
_geom_bond_distance
_geom_bond_site_symmetry_2
_geom_bond_publ_flag
Ni1 N5 1.858(7) . ?
Ni1 N1 1.876(7) . ?
Ni1 N7 1.880(7) . ?
Ni1 N3 1.888(7) . ?
Ni2 N21 1.878(7) . ?
Ni2 N19 1.881(6) . ?
Ni2 N23 1.889(7) . ?
Ni2 N17 1.890(7) . ?
N1 C84 1.381(10) . ?
N1 C1 1.406(9) . ?
N2 C1 1.302(10) . ?
N2 C2 1.305(10) . ?
N3 C2 1.355(9) . ?
N3 C29 1.383(10) . ?
N4 C29 1.303(9) . ?
N4 C30 1.316(9) . ?
N5 C30 1.377(10) . ?
N5 C56 1.378(10) . ?
N6 C57 1.332(10) . ?
N6 C56 1.340(10) . ?
N7 C57 1.377(9) . ?
N7 C83 1.392(10) . ?
N8 C83 1.311(10) . ?
N8 C84 1.342(10) . ?
N9 C86 1.287(10) . ?
N9 C85 1.352(10) . ?
N10 C98 1.303(10) . ?
N10 C109 1.372(10) . ?
N11 C4 1.314(10) . ?
N11 C3 1.373(10) . ?
N12 C16 1.286(10) . ?
N12 C28 1.360(10) . ?
N13 C32 1.283(10) . ?
N13 C31 1.365(10) . ?
N14 C44 1.275(10) . ?
N14 C55 1.364(10) . ?
N15 C59 1.310(10) . ?
N15 C58 1.355(10) . ?
N16 C71 1.298(10) . ?
N16 C82 1.379(10) . ?
N17 C136 1.350(10) . ?
N17 C110 1.390(9) . ?
N18 C137 1.334(9) . ?
N18 C136 1.347(10) . ?
N19 C137 1.349(10) . ?
N19 C163 1.423(11) . ?
N20 C163 1.280(12) . ?
N20 C164 1.299(9) . ?
N21 C190 1.346(9) . ?
N21 C164 1.399(9) . ?
N22 C190 1.327(9) . ?
N22 C191 1.335(9) . ?
N23 C191 1.346(9) . ?
N23 C216 1.396(9) . ?
N24 C216 1.285(9) . ?
N24 C110 1.296(9) . ?
N25 C112 1.295(10) . ?
N25 C111 1.381(10) . ?
N26 C124 1.305(10) . ?
N26 C135 1.362(10) . ?
N27 C139 1.329(12) . ?
N27 C138 1.370(11) . ?
N28 C151 1.276(12) . ?
N28 C162 1.364(11) . ?
N29 C166 1.274(10) . ?
N29 C165 1.371(9) . ?
N30 C178 1.299(11) . ?
N30 C189 1.377(10) . ?
N31 C193 1.319(10) . ?
N31 C192 1.338(10) . ?
N32 C205 1.311(10) . ?
N32 C215 1.391(9) . ?
C1 C109 1.451(11) . ?
C2 C3 1.447(11) . ?
C3 C28 1.384(11) . ?
C4 C15 1.486(13) . ?
C4 C5 1.508(13) . ?
C5 C6 1.339(13) . ?
C5 C14 1.377(13) . ?
C6 C7 1.393(14) . ?
C7 C8 1.333(14) . ?
C8 C13 1.357(15) . ?
C8 C9 1.542(17) . ?
C13 C14 1.398(15) . ?
C15 C16 1.526(12) . ?
C16 C17 1.478(12) . ?
C17 C27 1.370(13) . ?
C17 C18 1.416(13) . ?
C18 C19 1.375(14) . ?
C19 C20 1.352(15) . ?
C20 C26 1.372(15) . ?
C20 C21 1.610(18) . ?
C22 C214 1.382(12) . ?
C22 C209 1.390(14) . ?
C26 C27 1.339(14) . ?
C28 C29 1.485(11) . ?
C30 C31 1.431(11) . ?
C31 C55 1.375(11) . ?
C32 C33 1.464(14) . ?
C32 C43 1.600(13) . ?
C33 C34 1.291(14) . ?
C33 C42 1.371(14) . ?
C34 C35 1.424(14) . ?
C35 C36 1.306(13) . ?
C36 C41 1.291(15) . ?
C36 C37 1.516(17) . ?
C41 C42 1.436(14) . ?
C43 C44 1.567(12) . ?
C44 C45 1.493(13) . ?
C45 C54 1.344(12) . ?
C45 C46 1.378(13) . ?
C46 C47 1.393(14) . ?
C47 C48 1.391(14) . ?
C48 C53 1.392(14) . ?
C48 C49 1.533(17) . ?
C53 C54 1.364(14) . ?
C55 C56 1.466(11) . ?
C57 C58 1.465(11) . ?
C58 C82 1.351(11) . ?
C59 C60 1.482(12) . ?
C59 C70 1.526(12) . ?
C60 C61 1.370(13) . ?
C60 C69 1.375(12) . ?
C61 C62 1.363(12) . ?
C62 C63 1.327(13) . ?
C63 C68 1.387(13) . ?
C63 C64 1.580(17) . ?
C68 C69 1.415(13) . ?
C70 C71 1.486(11) . ?
C71 C72 1.471(12) . ?
C72 C73 1.343(12) . ?
C72 C81 1.363(12) . ?
C73 C74 1.405(13) . ?
C74 C75 1.307(13) . ?
C75 C80 1.343(14) . ?
C75 C76 1.556(17) . ?
C80 C81 1.419(13) . ?
C82 C83 1.439(11) . ?
C84 C85 1.438(11) . ?
C85 C109 1.404(11) . ?
C86 C87 1.483(12) . ?
C86 C97 1.484(11) . ?
C87 C88 1.344(13) . ?
C87 C96 1.391(12) . ?
C88 C89 1.388(14) . ?
C89 C90 1.359(16) . ?
C90 C95 1.362(16) . ?
C90 C91 1.498(18) . ?
C95 C96 1.369(14) . ?
C97 C98 1.542(12) . ?
C98 C99 1.418(12) . ?
C99 C108 1.343(13) . ?
C99 C100 1.393(13) . ?
C100 C101 1.384(13) . ?
C101 C102 1.387(14) . ?
C102 C107 1.349(14) . ?
C102 C103 1.535(17) . ?
C107 C108 1.348(14) . ?
C110 C111 1.480(11) . ?
C111 C135 1.349(11) . ?
C112 C123 1.489(12) . ?
C112 C113 1.510(12) . ?
C113 C114 1.336(12) . ?
C113 C122 1.378(12) . ?
C114 C115 1.399(12) . ?
C115 C116 1.358(14) . ?
C116 C121 1.380(13) . ?
C116 C117 1.537(13) . ?
C117 C18A 1.496(16) . ?
C117 C19A 1.496(15) . ?
C117 C20A 1.496(16) . ?
C117 C119 1.574(16) . ?
C117 C118 1.574(16) . ?
C117 C120 1.574(16) . ?
C121 C122 1.429(13) . ?
C123 C124 1.533(12) . ?
C124 C125 1.475(12) . ?
C125 C134 1.360(12) . ?
C125 C126 1.367(13) . ?
C126 C127 1.400(14) . ?
C127 C128 1.355(13) . ?
C128 C133 1.373(14) . ?
C128 C129 1.577(18) . ?
C133 C134 1.358(13) . ?
C135 C136 1.441(11) . ?
C137 C138 1.446(11) . ?
C138 C162 1.361(13) . ?
C139 C140 1.470(13) . ?
C139 C150 1.580(14) . ?
C140 C141 1.272(14) . ?
C140 C149 1.388(14) . ?
C141 C142 1.432(15) . ?
C142 C143 1.367(16) . ?
C143 C148 1.342(15) . ?
C143 C144 1.563(18) . ?
C148 C149 1.423(15) . ?
C150 C151 1.597(14) . ?
C151 C152 1.482(12) . ?
C152 C153 1.331(12) . ?
C152 C161 1.3693(10) . ?
C153 C154 1.399(13) . ?
C154 C155 1.306(14) . ?
C155 C160 1.305(13) . ?
C155 C156 1.590(17) . ?
C160 C161 1.398(12) . ?
C162 C163 1.432(14) . ?
C164 C165 1.480(11) . ?
C165 C189 1.389(10) . ?
C166 C167 1.506(11) . ?
C166 C177 1.521(12) . ?
C167 C168 1.367(13) . ?
C167 C176 1.370(12) . ?
C168 C169 1.355(13) . ?
C169 C170 1.375(15) . ?
C170 C175 1.354(14) . ?
C170 C171 1.526(17) . ?
C175 C176 1.403(13) . ?
C177 C178 1.494(12) . ?
C178 C179 1.468(13) . ?
C179 C180 1.320(12) . ?
C179 C188 1.331(14) . ?
C180 C181 1.406(13) . ?
C181 C182 1.360(15) . ?
C182 C187 1.328(15) . ?
C182 C183 1.512(17) . ?
C187 C188 1.390(14) . ?
C189 C190 1.430(10) . ?
C191 C192 1.465(11) . ?
C192 C215 1.376(11) . ?
C193 C194 1.483(12) . ?
C193 C204 1.483(11) . ?
C194 C195 1.355(13) . ?
C194 C203 1.363(13) . ?
C195 C196 1.344(14) . ?
C196 C197 1.358(15) . ?
C197 C202 1.333(15) . ?
C197 C198 1.561(18) . ?
C202 C203 1.368(14) . ?
C204 C205 1.494(12) . ?
C205 C206 1.497(12) . ?
C206 C207 1.358(12) . ?
C206 C214 1.406(13) . ?
C207 C208 1.404(12) . ?
C208 C209 1.338(14) . ?
C209 C210 1.564(17) . ?
C215 C216 1.440(10) . ?
C9 C12 1.514(10) . ?
C9 C11 1.514(10) . ?
C9 C10 1.514(11) . ?
C9 C10A 1.56(3) . ?
C21 C23A 1.43(3) . ?
C21 C24 1.526(11) . ?
C21 C23 1.526(11) . ?
C21 C25 1.527(11) . ?
C37 C40 1.480(9) . ?
C37 C38 1.480(9) . ?
C37 C39 1.480(9) . ?
C49 C50 1.505(9) . ?
C49 C52 1.506(9) . ?
C49 C51 1.507(9) . ?
C64 C67 1.441(17) . ?
C64 C66 1.496(18) . ?
C64 C65 1.588(18) . ?
C76 C77 1.441(17) . ?
C76 C79 1.465(17) . ?
C76 C78 1.476(18) . ?
C91 C92A 1.40(3) . ?
C91 C93A 1.44(3) . ?
C91 C94 1.535(17) . ?
C91 C93 1.535(17) . ?
C91 C92 1.535(17) . ?
C91 C94A 1.57(3) . ?
C103 C104 1.480(9) . ?
C103 C106 1.481(9) . ?
C103 C105 1.481(9) . ?
C129 C130 1.496(9) . ?
C129 C132 1.498(9) . ?
C129 C131 1.498(9) . ?
C144 C145 1.480(8) . ?
C144 C146 1.480(8) . ?
C144 C147 1.481(8) . ?
C156 C159 1.437(18) . ?
C156 C157 1.448(18) . ?
C156 C158 1.473(17) . ?
C171 C172 1.451(9) . ?
C171 C174 1.451(9) . ?
C171 C173 1.452(9) . ?
C183 C184 1.517(9) . ?
C183 C186 1.517(9) . ?
C183 C185 1.517(9) . ?
C198 C201 1.503(9) . ?
C198 C199 1.504(9) . ?
C198 C200 1.504(9) . ?
C210 C03A 1.456(18) . ?
C210 C02A 1.456(18) . ?
C210 C01A 1.457(18) . ?
C210 C213 1.510(18) . ?
C210 C211 1.511(18) . ?
C210 C212 1.511(18) . ?
